data_4509541
loop_
_publ_author_name
'Yang, Pei-Pei'
'Song, Hai-Bin'
'Gao, Xi-Feng'
'Li, Li-Cun'
'Liao, Dai-Zheng'

_publ_section_title
;
 Syntheses, Crystal Structures, and Magnetic Properties of Two Cyclic
 Clusters Comprising Six Iron(III)/Manganese(III) Ions and Entrapping
 Sodium Ions
;
_journal_issue 9
_journal_name_full 'Crystal Growth &amp; Design'
_journal_page_first 4064
_journal_paper_doi 10.1021/cg9002884
_journal_volume 9
_journal_year 2009
_chemical_formula_sum 'C75 H101.5 Fe6 N7.5 Na O19'
_chemical_formula_weight 1770.23
_chemical_name_systematic
; 
 ? 
;
_space_group_IT_number 61
_symmetry_cell_setting orthorhombic
_symmetry_space_group_name_Hall '-P 2ac 2ab'
_symmetry_space_group_name_H-M 'P b c a'
_atom_sites_solution_hydrogens geom
_atom_sites_solution_primary direct
_atom_sites_solution_secondary difmap
_audit_creation_method SHELXL-97
_cell_angle_alpha 90.00
_cell_angle_beta 90.00
_cell_angle_gamma 90.00
_cell_formula_units_Z 8
_cell_length_a 23.178(5)
_cell_length_b 24.882(5)
_cell_length_c 28.509(6)
_cell_measurement_reflns_used 25671
_cell_measurement_temperature 113(2)
_cell_measurement_theta_max 27.125
_cell_measurement_theta_min 1.990
_cell_volume 16442(6)
_computing_cell_refinement crystalclear
_computing_data_collection crystalclear
_computing_data_reduction crystalclear
_computing_molecular_graphics 'Bruker SHELXTL'
_computing_publication_material 'Bruker SHELXTL'
_computing_structure_refinement 'SHELXL-97 (Sheldrick, 1997)'
_computing_structure_solution 'SHELXS-97 (Sheldrick, 1990)'
_diffrn_ambient_temperature 113(2)
_diffrn_measured_fraction_theta_full 0.999
_diffrn_measured_fraction_theta_max 0.999
_diffrn_measurement_device_type 'rigaku saturn'
_diffrn_measurement_method '\w scans'
_diffrn_radiation_monochromator confocal
_diffrn_radiation_source 'rotating anode'
_diffrn_radiation_type MoK\a
_diffrn_radiation_wavelength 0.71073
_diffrn_reflns_av_R_equivalents 0.0963
_diffrn_reflns_av_sigmaI/netI 0.0502
_diffrn_reflns_limit_h_max 27
_diffrn_reflns_limit_h_min -27
_diffrn_reflns_limit_k_max 29
_diffrn_reflns_limit_k_min -29
_diffrn_reflns_limit_l_max 33
_diffrn_reflns_limit_l_min -33
_diffrn_reflns_number 139660
_diffrn_reflns_theta_full 25.02
_diffrn_reflns_theta_max 25.02
_diffrn_reflns_theta_min 1.99
_diffrn_standards_decay_% 0
_diffrn_standards_interval_count 0
_diffrn_standards_interval_time 0
_diffrn_standards_number 0
_exptl_absorpt_coefficient_mu 1.107
_exptl_absorpt_correction_T_max 0.9782
_exptl_absorpt_correction_T_min 0.8787
_exptl_absorpt_correction_type multi-scan
_exptl_absorpt_process_details crystalclear
_exptl_crystal_colour red
_exptl_crystal_density_diffrn 1.430
_exptl_crystal_density_method 'not measured'
_exptl_crystal_description block
_exptl_crystal_F_000 7384
_exptl_crystal_size_max 0.12
_exptl_crystal_size_mid 0.04
_exptl_crystal_size_min 0.02
_refine_diff_density_max 1.354
_refine_diff_density_min -0.607
_refine_diff_density_rms 0.118
_refine_ls_extinction_method none
_refine_ls_goodness_of_fit_ref 1.078
_refine_ls_hydrogen_treatment constr
_refine_ls_matrix_type full
_refine_ls_number_parameters 1042
_refine_ls_number_reflns 14498
_refine_ls_number_restraints 75
_refine_ls_restrained_S_all 1.084
_refine_ls_R_factor_all 0.0744
_refine_ls_R_factor_gt 0.0557
_refine_ls_shift/su_max 0.001
_refine_ls_shift/su_mean 0.000
_refine_ls_structure_factor_coef Fsqd
_refine_ls_weighting_details 'calc w=1/[\s^2^(Fo^2^)+(0.0903P)^2^+44.8636P] where P=(Fo^2^+2Fc^2^)/3'
_refine_ls_weighting_scheme calc
_refine_ls_wR_factor_gt 0.1624
_refine_ls_wR_factor_ref 0.1768
_reflns_number_gt 11187
_reflns_number_total 14498
_reflns_threshold_expression >2sigma(I)
_cod_data_source_file cg9002884sup2.cif
_cod_data_source_block r80723c
_cod_depositor_comments
;
The following automatic conversions were performed:

'_symmetry_cell_setting' value 'Orthorhombic' changed to
'orthorhombic' according to
/home/saulius/struct/CIF-dictionaries/cif_core.dic dictionary named
'cif_core.dic' version 2.4.2 from
2011-04-26.

'_exptl_absorpt_correction_type' value 'MULTI-SCAN'
changed to 'multi-scan' according to
/home/saulius/struct/CIF-dictionaries/cif_core.dic dictionary named
'cif_core.dic' version 2.4.2 from
2011-04-26.

'_refine_ls_hydrogen_treatment' value 'CONSTR' changed
to 'constr' according to
/home/saulius/struct/CIF-dictionaries/cif_core.dic dictionary named
'cif_core.dic' version 2.4.2 from 2011-04-26.

Automatic conversion script
Id: cif_fix_values 1891 2012-01-12 08:04:46Z andrius 
;
_cod_original_sg_symbol_H-M Pbca
_cod_original_formula_sum 'C75 H101.50 Fe6 N7.50 Na O19'
_cod_database_code 4509541

loop_
_symmetry_equiv_pos_as_xyz
'x, y, z'
'-x+1/2, -y, z+1/2'
'-x, y+1/2, -z+1/2'
'x+1/2, -y+1/2, -z'
'-x, -y, -z'
'x-1/2, y, -z-1/2'
'x, -y-1/2, z-1/2'
'-x-1/2, y-1/2, z'

loop_
_atom_site_label
_atom_site_type_symbol
_atom_site_fract_x
_atom_site_fract_y
_atom_site_fract_z
_atom_site_U_iso_or_equiv
_atom_site_adp_type
_atom_site_occupancy
_atom_site_symmetry_multiplicity
_atom_site_calc_flag
_atom_site_refinement_flags
_atom_site_disorder_assembly
_atom_site_disorder_group
Fe1 Fe 0.38793(3) 0.27000(2) 0.21619(2) 0.01861(17) Uani 1 1 d . B .
Fe2 Fe 0.30579(3) 0.29324(2) 0.12606(2) 0.01817(16) Uani 1 1 d . B .
Fe3 Fe 0.20597(3) 0.20973(2) 0.09863(2) 0.01794(16) Uani 1 1 d . B .
Fe4 Fe 0.17795(3) 0.11042(2) 0.16679(2) 0.01765(16) Uani 1 1 d . B .
Fe5 Fe 0.25481(3) 0.08809(2) 0.25888(2) 0.01853(17) Uani 1 1 d . B .
Fe6 Fe 0.35396(3) 0.17344(3) 0.28633(2) 0.01855(16) Uani 1 1 d . . .
Na1 Na 0.28325(7) 0.18930(7) 0.19123(7) 0.0206(4) Uani 1 1 d . B .
O1 O 0.46364(14) 0.29406(13) 0.20446(12) 0.0247(7) Uani 1 1 d . . .
O2 O 0.31969(13) 0.23883(12) 0.25472(11) 0.0194(7) Uani 1 1 d . B .
O3 O 0.33657(14) 0.32532(12) 0.18452(12) 0.0231(7) Uani 1 1 d . B .
O4 O 0.37484(14) 0.20007(13) 0.34577(12) 0.0252(7) Uani 1 1 d . . .
O5 O 0.41714(13) 0.20315(12) 0.24484(12) 0.0221(7) Uani 1 1 d . . .
O6 O 0.32743(13) 0.12149(12) 0.23406(11) 0.0196(7) Uani 1 1 d . . .
O7 O 0.27966(14) 0.02117(13) 0.28249(12) 0.0261(8) Uani 1 1 d . . .
O8 O 0.28067(13) 0.14116(13) 0.30866(12) 0.0220(7) Uani 1 1 d . B .
O9 O 0.20223(13) 0.14567(12) 0.22765(11) 0.0190(7) Uani 1 1 d . B .
O10 O 0.10869(13) 0.07678(12) 0.18503(12) 0.0226(7) Uani 1 1 d . . .
O11 O 0.23315(13) 0.05807(12) 0.19706(12) 0.0211(7) Uani 1 1 d . . .
O12 O 0.24326(13) 0.14459(12) 0.12708(11) 0.0188(7) Uani 1 1 d . . .
O13 O 0.18276(14) 0.18659(13) 0.03872(12) 0.0246(7) Uani 1 1 d . . .
O14 O 0.14326(13) 0.17573(12) 0.13861(12) 0.0213(7) Uani 1 1 d . . .
O15 O 0.23419(13) 0.25885(12) 0.15382(11) 0.0190(7) Uani 1 1 d . . .
O16 O 0.27712(15) 0.35907(13) 0.10219(12) 0.0261(8) Uani 1 1 d . . .
O17 O 0.27658(14) 0.24373(13) 0.07531(11) 0.0221(7) Uani 1 1 d . . .
O18 O 0.36064(13) 0.23583(12) 0.15557(11) 0.0190(7) Uani 1 1 d . . .
N1 N 0.38066(17) 0.33195(15) 0.27053(15) 0.0238(9) Uani 1 1 d . . .
N2 N 0.42066(17) 0.11219(15) 0.29209(14) 0.0217(9) Uani 1 1 d . . .
N3 N 0.18232(17) 0.08574(15) 0.30810(15) 0.0232(9) Uani 1 1 d . . .
N4 N 0.18696(16) 0.04961(15) 0.11140(14) 0.0210(8) Uani 1 1 d . . .
N5 N 0.14042(16) 0.27160(15) 0.09578(14) 0.0201(8) Uani 1 1 d . . .
N6 N 0.37663(17) 0.29501(15) 0.07408(14) 0.0214(9) Uani 1 1 d . . .
C1 C 0.5028(2) 0.32194(19) 0.22959(18) 0.0263(11) Uani 1 1 d . B .
C2 C 0.5590(2) 0.3264(2) 0.2117(2) 0.0314(12) Uani 1 1 d . . .
H2 H 0.5692 0.3075 0.1848 0.038 Uiso 1 1 calc R . .
C3 C 0.5992(2) 0.3588(2) 0.2337(2) 0.0354(13) Uani 1 1 d . . .
H3 H 0.6363 0.3615 0.2215 0.043 Uiso 1 1 calc R . .
C4 C 0.5849(2) 0.3876(2) 0.2742(2) 0.0357(14) Uani 1 1 d . . .
C5 C 0.5305(2) 0.3804(2) 0.2931(2) 0.0339(13) Uani 1 1 d . B .
H5 H 0.5209 0.3987 0.3204 0.041 Uiso 1 1 calc R . .
C6 C 0.4892(2) 0.34665(19) 0.27263(19) 0.0279(11) Uani 1 1 d . . .
C7 C 0.6274(3) 0.4266(2) 0.2961(2) 0.0476(17) Uani 1 1 d . . .
H7A H 0.6073 0.4500 0.3174 0.071 Uiso 1 1 calc R . .
H7B H 0.6452 0.4477 0.2720 0.071 Uiso 1 1 calc R . .
H7C H 0.6564 0.4069 0.3129 0.071 Uiso 1 1 calc R . .
C8 C 0.4350(2) 0.3347(2) 0.29926(18) 0.0283(11) Uani 1 1 d . B .
H8A H 0.4301 0.3622 0.3231 0.034 Uiso 1 1 calc R . .
H8B H 0.4399 0.3007 0.3153 0.034 Uiso 1 1 calc R . .
C9 C 0.3314(2) 0.3182(2) 0.30206(19) 0.0285(11) Uani 1 1 d . B .
H9A H 0.3115 0.3510 0.3109 0.034 Uiso 1 1 calc R . .
H9B H 0.3462 0.3017 0.3304 0.034 Uiso 1 1 calc R . .
C10 C 0.2889(2) 0.28013(19) 0.27872(19) 0.0254(11) Uani 1 1 d . . .
H10A H 0.2639 0.2643 0.3022 0.030 Uiso 1 1 calc R B .
H10B H 0.2651 0.2998 0.2567 0.030 Uiso 1 1 calc R . .
C11 C 0.3722(2) 0.38266(18) 0.24423(19) 0.0281(11) Uani 1 1 d . B .
H11A H 0.4083 0.3934 0.2298 0.034 Uiso 1 1 calc R . .
H11B H 0.3605 0.4109 0.2657 0.034 Uiso 1 1 calc R . .
C12 C 0.3268(2) 0.37569(19) 0.20693(19) 0.0280(11) Uani 1 1 d . . .
H12A H 0.2886 0.3763 0.2209 0.034 Uiso 1 1 calc R B .
H12B H 0.3293 0.4046 0.1842 0.034 Uiso 1 1 calc R . .
C13 C 0.4112(2) 0.1822(2) 0.37896(17) 0.0246(11) Uani 1 1 d . . .
C14 C 0.4286(2) 0.2171(2) 0.41490(18) 0.0285(11) Uani 1 1 d . . .
H14 H 0.4146 0.2521 0.4155 0.034 Uiso 1 1 calc R . .
C15 C 0.4662(2) 0.2001(2) 0.44933(19) 0.0335(13) Uani 1 1 d . . .
H15 H 0.4770 0.2239 0.4729 0.040 Uiso 1 1 calc R . .
C16 C 0.4883(2) 0.1482(2) 0.44952(19) 0.0328(12) Uani 1 1 d . . .
C17 C 0.4715(2) 0.1144(2) 0.41365(18) 0.0294(12) Uani 1 1 d . . .
H17 H 0.4864 0.0797 0.4130 0.035 Uiso 1 1 calc R . .
C18 C 0.4337(2) 0.1297(2) 0.37850(17) 0.0251(11) Uani 1 1 d . . .
C19 C 0.5306(3) 0.1303(3) 0.4865(2) 0.0427(15) Uani 1 1 d . . .
H19A H 0.5690 0.1312 0.4738 0.064 Uiso 1 1 calc R . .
H19B H 0.5215 0.0944 0.4962 0.064 Uiso 1 1 calc R . .
H19C H 0.5283 0.1540 0.5130 0.064 Uiso 1 1 calc R . .
C20 C 0.4175(2) 0.08990(19) 0.34072(17) 0.0237(10) Uani 1 1 d . . .
H20A H 0.4430 0.0591 0.3429 0.028 Uiso 1 1 calc R . .
H20B H 0.3785 0.0774 0.3465 0.028 Uiso 1 1 calc R . .
C21 C 0.47660(19) 0.13949(19) 0.28329(18) 0.0231(10) Uani 1 1 d . . .
H21A H 0.5063 0.1129 0.2775 0.028 Uiso 1 1 calc R . .
H21B H 0.4876 0.1602 0.3107 0.028 Uiso 1 1 calc R . .
C22 C 0.4713(2) 0.17653(19) 0.24113(18) 0.0244(11) Uani 1 1 d . . .
H22A H 0.5025 0.2025 0.2410 0.029 Uiso 1 1 calc R . .
H22B H 0.4731 0.1559 0.2123 0.029 Uiso 1 1 calc R . .
C23 C 0.4083(2) 0.06873(19) 0.25739(18) 0.0251(11) Uani 1 1 d . . .
H23A H 0.3871 0.0401 0.2727 0.030 Uiso 1 1 calc R . .
H23B H 0.4444 0.0539 0.2461 0.030 Uiso 1 1 calc R . .
C24 C 0.3736(2) 0.08937(18) 0.21626(17) 0.0214(10) Uani 1 1 d . . .
H24A H 0.3979 0.1107 0.1958 0.026 Uiso 1 1 calc R . .
H24B H 0.3583 0.0595 0.1983 0.026 Uiso 1 1 calc R . .
C25 C 0.2588(2) -0.01359(18) 0.31486(17) 0.0237(10) Uani 1 1 d . B .
C26 C 0.2953(2) -0.05306(19) 0.33272(18) 0.0265(11) Uani 1 1 d . . .
H26 H 0.3330 -0.0555 0.3217 0.032 Uiso 1 1 calc R . .
C27 C 0.2762(2) -0.08871(19) 0.36672(19) 0.0309(12) Uani 1 1 d . . .
H27 H 0.3010 -0.1153 0.3777 0.037 Uiso 1 1 calc R . .
C28 C 0.2204(3) -0.0853(2) 0.38473(19) 0.0331(13) Uani 1 1 d . . .
C29 C 0.1843(2) -0.0461(2) 0.36652(19) 0.0309(12) Uani 1 1 d . B .
H29 H 0.1468 -0.0436 0.3780 0.037 Uiso 1 1 calc R . .
C30 C 0.2018(2) -0.01016(19) 0.33155(18) 0.0257(11) Uani 1 1 d . . .
C31 C 0.1993(3) -0.1237(3) 0.4222(2) 0.0485(16) Uani 1 1 d . . .
H31A H 0.2170 -0.1582 0.4178 0.073 Uiso 1 1 calc R . .
H31B H 0.1581 -0.1273 0.4199 0.073 Uiso 1 1 calc R . .
H31C H 0.2093 -0.1099 0.4526 0.073 Uiso 1 1 calc R . .
C32 C 0.1598(2) 0.02947(18) 0.31123(19) 0.0253(11) Uani 1 1 d . B .
H32A H 0.1490 0.0176 0.2800 0.030 Uiso 1 1 calc R . .
H32B H 0.1252 0.0295 0.3304 0.030 Uiso 1 1 calc R . .
C33 C 0.2043(2) 0.10380(19) 0.35464(17) 0.0249(11) Uani 1 1 d . B .
H33A H 0.2238 0.0742 0.3700 0.030 Uiso 1 1 calc R . .
H33B H 0.1721 0.1147 0.3742 0.030 Uiso 1 1 calc R . .
C34 C 0.2461(2) 0.1508(2) 0.34919(18) 0.0265(11) Uani 1 1 d . . .
H34A H 0.2248 0.1841 0.3456 0.032 Uiso 1 1 calc R B .
H34B H 0.2704 0.1538 0.3768 0.032 Uiso 1 1 calc R . .
C35 C 0.1364(2) 0.12100(19) 0.28894(18) 0.0240(10) Uani 1 1 d . B .
H35A H 0.1140 0.1357 0.3146 0.029 Uiso 1 1 calc R . .
H35B H 0.1106 0.0998 0.2695 0.029 Uiso 1 1 calc R . .
C36 C 0.1611(2) 0.16685(19) 0.25985(18) 0.0249(11) Uani 1 1 d . . .
H36A H 0.1304 0.1848 0.2429 0.030 Uiso 1 1 calc R B .
H36B H 0.1795 0.1929 0.2803 0.030 Uiso 1 1 calc R . .
C37 C 0.0789(2) 0.03431(18) 0.16849(18) 0.0218(10) Uani 1 1 d . B .
C38 C 0.0413(2) 0.00697(18) 0.19885(19) 0.0234(10) Uani 1 1 d . . .
H38 H 0.0396 0.0164 0.2304 0.028 Uiso 1 1 calc R . .
C39 C 0.0065(2) -0.03418(19) 0.18187(19) 0.0262(11) Uani 1 1 d . . .
H39 H -0.0184 -0.0519 0.2023 0.031 Uiso 1 1 calc R . .
C40 C 0.0082(2) -0.04941(19) 0.13469(19) 0.0280(11) Uani 1 1 d . . .
C41 C 0.0493(2) -0.0248(2) 0.10606(19) 0.0279(11) Uani 1 1 d . B .
H41 H 0.0530 -0.0362 0.0751 0.033 Uiso 1 1 calc R . .
C42 C 0.0852(2) 0.0162(2) 0.12230(18) 0.0254(11) Uani 1 1 d . . .
C43 C -0.0322(2) -0.0916(2) 0.1156(2) 0.0351(13) Uani 1 1 d . . .
H43A H -0.0165 -0.1267 0.1214 0.053 Uiso 1 1 calc R . .
H43B H -0.0369 -0.0865 0.0824 0.053 Uiso 1 1 calc R . .
H43C H -0.0691 -0.0885 0.1307 0.053 Uiso 1 1 calc R . .
C44 C 0.1286(2) 0.04123(19) 0.08964(17) 0.0240(10) Uani 1 1 d . B .
H44A H 0.1328 0.0184 0.0623 0.029 Uiso 1 1 calc R . .
H44B H 0.1138 0.0757 0.0791 0.029 Uiso 1 1 calc R . .
C45 C 0.2093(2) -0.00046(19) 0.13381(19) 0.0299(12) Uani 1 1 d . B .
H45A H 0.1771 -0.0209 0.1462 0.036 Uiso 1 1 calc R A 1
H45B H 0.2283 -0.0223 0.1102 0.036 Uiso 1 1 calc R A 1
C46 C 0.2497(5) 0.0107(4) 0.1714(4) 0.017(2) Uani 0.50 1 d P B 1
H46A H 0.2511 -0.0198 0.1926 0.020 Uiso 0.50 1 calc PR B 1
H46B H 0.2880 0.0158 0.1583 0.020 Uiso 0.50 1 calc PR B 1
C46' C 0.2199(6) 0.0045(5) 0.1852(4) 0.033(3) Uani 0.50 1 d P B 2
H46C H 0.1858 -0.0070 0.2022 0.039 Uiso 0.50 1 calc PR B 2
H46D H 0.2516 -0.0188 0.1942 0.039 Uiso 0.50 1 calc PR B 2
C47 C 0.2267(2) 0.07064(19) 0.07499(17) 0.0243(11) Uani 1 1 d . B .
H47A H 0.2050 0.0910 0.0519 0.029 Uiso 1 1 calc R . .
H47B H 0.2454 0.0409 0.0590 0.029 Uiso 1 1 calc R . .
C48 C 0.2724(2) 0.10689(18) 0.09769(18) 0.0221(10) Uani 1 1 d . B .
H48A H 0.2990 0.0855 0.1161 0.026 Uiso 1 1 calc R . .
H48B H 0.2941 0.1256 0.0737 0.026 Uiso 1 1 calc R . .
C49 C 0.1575(2) 0.2121(2) 0.00267(18) 0.0242(10) Uani 1 1 d . B .
C50 C 0.1519(2) 0.1849(2) -0.04036(19) 0.0298(12) Uani 1 1 d . . .
H50 H 0.1665 0.1503 -0.0433 0.036 Uiso 1 1 calc R B .
C51 C 0.1251(2) 0.2086(2) -0.07841(19) 0.0328(12) Uani 1 1 d . B .
H51 H 0.1229 0.1901 -0.1067 0.039 Uiso 1 1 calc R . .
C52 C 0.1015(2) 0.2595(2) -0.07488(19) 0.0326(12) Uani 1 1 d . . .
C53 C 0.1068(2) 0.2867(2) -0.03222(19) 0.0308(12) Uani 1 1 d . B .
H53 H 0.0913 0.3211 -0.0296 0.037 Uiso 1 1 calc R . .
C54 C 0.1345(2) 0.2643(2) 0.00680(18) 0.0261(11) Uani 1 1 d . . .
C55 C 0.0721(3) 0.2854(2) -0.1166(2) 0.0409(14) Uani 1 1 d . B .
H55A H 0.0996 0.2902 -0.1414 0.061 Uiso 1 1 calc R . .
H55B H 0.0567 0.3197 -0.1076 0.061 Uiso 1 1 calc R . .
H55C H 0.0413 0.2626 -0.1273 0.061 Uiso 1 1 calc R . .
C56 C 0.1429(2) 0.29948(19) 0.04935(18) 0.0256(11) Uani 1 1 d . B .
H56A H 0.1801 0.3171 0.0467 0.031 Uiso 1 1 calc R . .
H56B H 0.1136 0.3273 0.0490 0.031 Uiso 1 1 calc R . .
C57 C 0.08495(19) 0.24189(19) 0.10136(18) 0.0235(10) Uani 1 1 d . B .
H57A H 0.0757 0.2234 0.0723 0.028 Uiso 1 1 calc R . .
H57B H 0.0541 0.2672 0.1080 0.028 Uiso 1 1 calc R . .
C58 C 0.0892(2) 0.20136(19) 0.14094(18) 0.0238(10) Uani 1 1 d . B .
H58A H 0.0850 0.2194 0.1709 0.029 Uiso 1 1 calc R . .
H58B H 0.0586 0.1750 0.1381 0.029 Uiso 1 1 calc R . .
C59 C 0.1508(2) 0.31129(19) 0.13388(18) 0.0237(10) Uani 1 1 d . B .
H59A H 0.1140 0.3228 0.1466 0.028 Uiso 1 1 calc R . .
H59B H 0.1699 0.3426 0.1209 0.028 Uiso 1 1 calc R . .
C60 C 0.18745(19) 0.28846(18) 0.17314(17) 0.0211(10) Uani 1 1 d . B .
H60A H 0.2022 0.3175 0.1925 0.025 Uiso 1 1 calc R . .
H60B H 0.1642 0.2651 0.1928 0.025 Uiso 1 1 calc R . .
C61 C 0.2893(2) 0.38571(18) 0.06189(17) 0.0238(10) Uani 1 1 d . B .
C62 C 0.2464(2) 0.41549(18) 0.04009(18) 0.0258(11) Uani 1 1 d . . .
H62 H 0.2093 0.4162 0.0526 0.031 Uiso 1 1 calc R B .
C63 C 0.2588(2) 0.4443(2) -0.00060(19) 0.0330(12) Uani 1 1 d . B .
H63 H 0.2296 0.4642 -0.0148 0.040 Uiso 1 1 calc R . .
C64 C 0.3134(3) 0.4441(2) -0.02057(19) 0.0349(13) Uani 1 1 d . . .
C65 C 0.3554(2) 0.4128(2) 0.00139(19) 0.0295(12) Uani 1 1 d . B .
H65 H 0.3921 0.4113 -0.0117 0.035 Uiso 1 1 calc R . .
C66 C 0.3443(2) 0.38367(18) 0.04245(18) 0.0245(11) Uani 1 1 d . . .
C67 C 0.3271(3) 0.4769(3) -0.0634(2) 0.0577(19) Uani 1 1 d . B .
H67A H 0.3672 0.4866 -0.0631 0.087 Uiso 1 1 calc R . .
H67B H 0.3039 0.5089 -0.0636 0.087 Uiso 1 1 calc R . .
H67C H 0.3191 0.4562 -0.0911 0.087 Uiso 1 1 calc R . .
C68 C 0.3918(2) 0.35235(18) 0.06589(19) 0.0252(11) Uani 1 1 d . B .
H68A H 0.4262 0.3540 0.0465 0.030 Uiso 1 1 calc R . .
H68B H 0.4009 0.3691 0.0957 0.030 Uiso 1 1 calc R . .
C69 C 0.3586(2) 0.2668(2) 0.02997(18) 0.0244(10) Uani 1 1 d . B .
H69A H 0.3788 0.2328 0.0276 0.029 Uiso 1 1 calc R . .
H69B H 0.3693 0.2885 0.0031 0.029 Uiso 1 1 calc R . .
C70 C 0.2944(2) 0.2568(2) 0.02917(18) 0.0269(11) Uani 1 1 d . B .
H70A H 0.2743 0.2887 0.0184 0.032 Uiso 1 1 calc R . .
H70B H 0.2855 0.2275 0.0080 0.032 Uiso 1 1 calc R . .
C71 C 0.4261(2) 0.26657(19) 0.09663(19) 0.0242(11) Uani 1 1 d . B .
H71A H 0.4457 0.2906 0.1182 0.029 Uiso 1 1 calc R . .
H71B H 0.4535 0.2553 0.0729 0.029 Uiso 1 1 calc R . .
C72 C 0.4032(2) 0.21788(18) 0.12290(17) 0.0223(10) Uani 1 1 d . B .
H72A H 0.3863 0.1925 0.1010 0.027 Uiso 1 1 calc R . .
H72B H 0.4345 0.2001 0.1394 0.027 Uiso 1 1 calc R . .
N7 N 0.1350(7) 0.5331(6) 1.0117(6) 0.095(5) Uani 0.50 1 d PDU . .
C73 C 0.1111(8) 0.5031(7) 0.9876(6) 0.083(5) Uani 0.50 1 d PDU . .
C74 C 0.0892(8) 0.4548(7) 0.9589(7) 0.093(6) Uani 0.50 1 d PDU . .
N8 N 0.4533(9) 0.1530(8) 1.0182(6) 0.122(7) Uani 0.50 1 d PDU . .
C75 C 0.4668(8) 0.1438(6) 0.9789(6) 0.080(5) Uani 0.50 1 d PDU . .
C76 C 0.4876(8) 0.1170(7) 0.9338(6) 0.084(5) Uani 0.50 1 d PDU . .
N9 N 1.0134(4) 0.0581(6) 0.3289(4) 0.064(3) Uani 0.50 1 d PDU C 1
C77 C 0.9921(6) 0.0439(6) 0.3619(4) 0.054(3) Uani 0.50 1 d PDU C 1
C78 C 0.9527(14) 0.0328(15) 0.4047(9) 0.176(13) Uani 0.50 1 d PDU C 1
O19 O 0.8920(13) 0.0084(12) 0.3962(10) 0.220(11) Uani 0.50 1 d PU D 2
O19' O 0.0953(11) 0.4370(11) 0.0861(9) 0.196(9) Uani 0.50 1 d PU . .

loop_
_atom_site_aniso_label
_atom_site_aniso_U_11
_atom_site_aniso_U_22
_atom_site_aniso_U_33
_atom_site_aniso_U_23
_atom_site_aniso_U_13
_atom_site_aniso_U_12
Fe1 0.0192(3) 0.0151(3) 0.0215(4) 0.0002(3) -0.0018(3) -0.0022(2)
Fe2 0.0186(3) 0.0158(3) 0.0201(4) 0.0013(3) -0.0002(3) -0.0004(2)
Fe3 0.0169(3) 0.0175(3) 0.0194(4) 0.0004(3) -0.0001(3) -0.0008(2)
Fe4 0.0173(3) 0.0156(3) 0.0201(4) -0.0011(3) 0.0009(3) -0.0012(2)
Fe5 0.0192(3) 0.0164(3) 0.0199(4) 0.0004(3) 0.0007(3) -0.0016(2)
Fe6 0.0185(3) 0.0173(3) 0.0199(4) 0.0000(3) -0.0019(3) -0.0013(2)
Na1 0.0211(9) 0.0180(9) 0.0227(10) 0.0017(7) -0.0021(8) -0.0019(7)
O1 0.0216(17) 0.0255(17) 0.027(2) -0.0010(14) -0.0001(14) -0.0056(14)
O2 0.0198(16) 0.0155(15) 0.0228(18) -0.0007(13) -0.0004(13) 0.0020(12)
O3 0.0282(17) 0.0150(15) 0.0260(19) -0.0026(13) -0.0050(15) 0.0007(13)
O4 0.0284(18) 0.0258(17) 0.0214(19) -0.0020(14) -0.0037(15) 0.0008(14)
O5 0.0184(16) 0.0206(16) 0.0272(19) 0.0045(14) -0.0027(14) 0.0007(13)
O6 0.0196(16) 0.0175(15) 0.0218(18) -0.0017(13) -0.0017(13) 0.0001(13)
O7 0.0284(18) 0.0228(17) 0.027(2) 0.0032(14) 0.0009(15) 0.0002(14)
O8 0.0212(16) 0.0243(17) 0.0204(18) -0.0019(14) 0.0037(14) -0.0042(13)
O9 0.0190(15) 0.0187(16) 0.0193(17) -0.0009(13) 0.0005(13) 0.0003(12)
O10 0.0212(16) 0.0213(16) 0.0253(19) -0.0046(14) 0.0037(14) -0.0054(13)
O11 0.0233(16) 0.0173(15) 0.0227(18) -0.0025(13) -0.0015(14) 0.0001(13)
O12 0.0188(15) 0.0163(15) 0.0214(18) -0.0018(13) 0.0034(13) 0.0019(12)
O13 0.0252(17) 0.0263(17) 0.0224(19) 0.0002(14) -0.0024(14) 0.0023(14)
O14 0.0157(15) 0.0216(16) 0.0266(19) 0.0023(14) 0.0004(14) -0.0004(12)
O15 0.0185(16) 0.0179(15) 0.0206(18) 0.0005(13) 0.0019(13) 0.0028(12)
O16 0.0287(18) 0.0202(16) 0.029(2) 0.0050(14) 0.0008(15) 0.0028(14)
O17 0.0214(16) 0.0261(17) 0.0189(18) -0.0013(14) 0.0005(14) -0.0035(13)
O18 0.0188(15) 0.0190(15) 0.0192(18) -0.0003(13) 0.0016(13) 0.0004(12)
N1 0.027(2) 0.0181(19) 0.026(2) -0.0016(17) -0.0042(18) -0.0024(16)
N2 0.023(2) 0.022(2) 0.021(2) 0.0030(16) -0.0052(17) -0.0028(16)
N3 0.024(2) 0.022(2) 0.024(2) 0.0001(17) 0.0030(17) -0.0028(16)
N4 0.022(2) 0.0196(19) 0.022(2) -0.0025(16) 0.0024(17) -0.0024(16)
N5 0.0178(19) 0.0191(19) 0.023(2) -0.0009(16) 0.0010(16) 0.0008(15)
N6 0.021(2) 0.0188(19) 0.024(2) 0.0061(16) -0.0010(17) -0.0024(15)
C1 0.028(3) 0.021(2) 0.029(3) 0.007(2) -0.010(2) -0.007(2)
C2 0.028(3) 0.028(3) 0.038(3) 0.007(2) -0.004(2) -0.001(2)
C3 0.024(3) 0.033(3) 0.049(4) 0.015(3) -0.007(3) -0.009(2)
C4 0.034(3) 0.028(3) 0.045(4) 0.017(3) -0.020(3) -0.013(2)
C5 0.042(3) 0.028(3) 0.032(3) 0.006(2) -0.014(3) -0.004(2)
C6 0.026(3) 0.022(2) 0.036(3) 0.004(2) -0.009(2) -0.004(2)
C7 0.046(4) 0.038(3) 0.059(4) 0.018(3) -0.025(3) -0.020(3)
C8 0.033(3) 0.030(3) 0.022(3) -0.003(2) -0.005(2) -0.006(2)
C9 0.030(3) 0.026(3) 0.030(3) -0.007(2) 0.004(2) 0.001(2)
C10 0.025(2) 0.021(2) 0.031(3) -0.001(2) 0.003(2) 0.0014(19)
C11 0.037(3) 0.015(2) 0.032(3) -0.002(2) -0.001(2) -0.002(2)
C12 0.035(3) 0.017(2) 0.032(3) -0.004(2) -0.007(2) 0.005(2)
C13 0.023(2) 0.032(3) 0.019(3) 0.004(2) 0.001(2) -0.004(2)
C14 0.027(3) 0.036(3) 0.022(3) -0.003(2) 0.002(2) -0.007(2)
C15 0.022(2) 0.058(4) 0.021(3) -0.008(2) 0.004(2) -0.010(2)
C16 0.023(3) 0.053(3) 0.023(3) 0.003(2) 0.000(2) -0.006(2)
C17 0.022(2) 0.041(3) 0.025(3) 0.005(2) -0.001(2) -0.004(2)
C18 0.021(2) 0.035(3) 0.020(3) 0.001(2) 0.003(2) -0.007(2)
C19 0.037(3) 0.069(4) 0.023(3) 0.000(3) -0.004(2) -0.002(3)
C20 0.024(2) 0.023(2) 0.024(3) 0.008(2) -0.003(2) -0.0006(19)
C21 0.016(2) 0.025(2) 0.028(3) 0.001(2) -0.003(2) 0.0008(19)
C22 0.019(2) 0.025(2) 0.030(3) 0.002(2) 0.001(2) 0.0027(19)
C23 0.024(2) 0.021(2) 0.030(3) -0.001(2) -0.004(2) 0.0016(19)
C24 0.019(2) 0.021(2) 0.025(3) -0.0036(19) 0.002(2) 0.0007(18)
C25 0.033(3) 0.018(2) 0.021(3) -0.0003(19) -0.001(2) -0.0042(19)
C26 0.033(3) 0.023(2) 0.024(3) 0.000(2) -0.003(2) 0.001(2)
C27 0.047(3) 0.019(2) 0.026(3) 0.001(2) -0.012(2) -0.001(2)
C28 0.052(3) 0.022(3) 0.025(3) 0.005(2) -0.007(3) -0.007(2)
C29 0.039(3) 0.028(3) 0.025(3) -0.002(2) 0.003(2) -0.009(2)
C30 0.038(3) 0.018(2) 0.021(3) 0.002(2) -0.001(2) -0.002(2)
C31 0.067(4) 0.040(3) 0.038(4) 0.011(3) 0.001(3) -0.009(3)
C32 0.026(2) 0.021(2) 0.029(3) 0.001(2) 0.005(2) -0.007(2)
C33 0.030(3) 0.026(3) 0.019(3) -0.001(2) 0.002(2) -0.003(2)
C34 0.031(3) 0.025(2) 0.024(3) -0.003(2) 0.007(2) -0.003(2)
C35 0.022(2) 0.026(2) 0.025(3) -0.002(2) 0.003(2) 0.0002(19)
C36 0.024(2) 0.023(2) 0.028(3) -0.002(2) 0.005(2) 0.0035(19)
C37 0.019(2) 0.020(2) 0.026(3) -0.004(2) 0.002(2) -0.0022(18)
C38 0.023(2) 0.021(2) 0.027(3) -0.001(2) 0.003(2) -0.0015(19)
C39 0.023(2) 0.023(2) 0.033(3) -0.001(2) 0.008(2) -0.0068(19)
C40 0.026(3) 0.024(2) 0.034(3) -0.005(2) 0.003(2) -0.006(2)
C41 0.031(3) 0.027(3) 0.026(3) -0.006(2) 0.002(2) -0.007(2)
C42 0.024(2) 0.027(2) 0.025(3) -0.002(2) 0.000(2) -0.004(2)
C43 0.031(3) 0.038(3) 0.036(3) -0.010(2) 0.008(2) -0.015(2)
C44 0.026(2) 0.026(2) 0.020(3) -0.003(2) 0.000(2) -0.005(2)
C45 0.047(3) 0.015(2) 0.028(3) -0.002(2) -0.004(2) 0.005(2)
C46 0.021(5) 0.011(4) 0.018(6) -0.003(4) 0.003(4) 0.011(4)
C46' 0.042(8) 0.030(6) 0.025(7) -0.005(5) -0.002(6) 0.011(6)
C47 0.024(2) 0.025(2) 0.024(3) -0.005(2) 0.009(2) -0.006(2)
C48 0.020(2) 0.017(2) 0.029(3) -0.004(2) 0.006(2) 0.0001(18)
C49 0.020(2) 0.031(3) 0.022(3) 0.001(2) 0.000(2) -0.0019(19)
C50 0.027(3) 0.035(3) 0.027(3) -0.001(2) 0.001(2) -0.001(2)
C51 0.039(3) 0.038(3) 0.021(3) 0.001(2) -0.002(2) -0.006(2)
C52 0.030(3) 0.043(3) 0.025(3) 0.009(2) -0.002(2) -0.006(2)
C53 0.030(3) 0.032(3) 0.030(3) 0.008(2) 0.001(2) -0.001(2)
C54 0.021(2) 0.035(3) 0.023(3) 0.005(2) 0.000(2) -0.001(2)
C55 0.046(3) 0.045(3) 0.031(3) 0.014(3) -0.003(3) -0.002(3)
C56 0.023(2) 0.026(3) 0.028(3) 0.004(2) 0.001(2) 0.000(2)
C57 0.014(2) 0.025(2) 0.031(3) 0.001(2) 0.000(2) 0.0031(18)
C58 0.017(2) 0.027(2) 0.027(3) -0.001(2) 0.004(2) 0.0020(19)
C59 0.019(2) 0.023(2) 0.029(3) -0.005(2) -0.002(2) 0.0036(19)
C60 0.017(2) 0.022(2) 0.025(3) -0.005(2) 0.0032(19) -0.0010(18)
C61 0.036(3) 0.015(2) 0.021(3) -0.0001(19) 0.000(2) -0.0006(19)
C62 0.028(3) 0.021(2) 0.029(3) -0.002(2) -0.005(2) 0.0026(19)
C63 0.040(3) 0.028(3) 0.031(3) 0.000(2) -0.011(2) 0.008(2)
C64 0.054(4) 0.027(3) 0.024(3) 0.008(2) -0.001(3) 0.007(2)
C65 0.033(3) 0.025(3) 0.030(3) 0.005(2) 0.004(2) 0.003(2)
C66 0.026(2) 0.019(2) 0.029(3) 0.004(2) -0.003(2) -0.0036(19)
C67 0.073(5) 0.063(4) 0.037(4) 0.025(3) 0.012(3) 0.022(4)
C68 0.026(2) 0.020(2) 0.030(3) 0.008(2) -0.002(2) -0.0061(19)
C69 0.024(2) 0.029(3) 0.020(3) 0.000(2) 0.001(2) 0.002(2)
C70 0.032(3) 0.027(3) 0.022(3) -0.003(2) 0.002(2) -0.003(2)
C71 0.017(2) 0.025(2) 0.031(3) 0.004(2) 0.002(2) 0.0023(19)
C72 0.022(2) 0.022(2) 0.023(3) 0.000(2) 0.003(2) 0.0023(19)
N7 0.068(7) 0.103(9) 0.115(9) 0.004(8) 0.017(7) 0.012(7)
C73 0.076(8) 0.101(9) 0.071(9) 0.012(7) 0.025(7) 0.012(7)
C74 0.073(8) 0.104(9) 0.103(10) 0.021(8) -0.014(8) -0.005(7)
N8 0.113(10) 0.113(9) 0.141(10) -0.026(8) -0.004(8) 0.028(8)
C75 0.080(8) 0.061(7) 0.099(9) 0.011(7) -0.028(7) -0.020(7)
C76 0.091(9) 0.081(8) 0.079(9) 0.022(7) 0.004(7) -0.025(7)
N9 0.021(4) 0.105(7) 0.066(7) 0.041(6) 0.001(5) 0.016(5)
C77 0.042(6) 0.078(7) 0.044(7) 0.015(6) -0.001(5) 0.001(6)
C78 0.168(15) 0.187(16) 0.173(16) 0.002(10) 0.002(10) -0.011(10)
O19 0.213(14) 0.238(14) 0.208(14) -0.002(10) -0.026(9) -0.013(10)
O19' 0.201(12) 0.202(12) 0.183(12) 0.025(9) -0.003(9) 0.026(9)

loop_
_atom_type_symbol
_atom_type_description
_atom_type_scat_dispersion_real
_atom_type_scat_dispersion_imag
_atom_type_scat_source
C C 0.0033 0.0016 'International Tables Vol C Tables 4.2.6.8 and 6.1.1.4'
H H 0.0000 0.0000 'International Tables Vol C Tables 4.2.6.8 and 6.1.1.4'
N N 0.0061 0.0033 'International Tables Vol C Tables 4.2.6.8 and 6.1.1.4'
O O 0.0106 0.0060 'International Tables Vol C Tables 4.2.6.8 and 6.1.1.4'
Na Na 0.0362 0.0249 'International Tables Vol C Tables 4.2.6.8 and 6.1.1.4'
Fe Fe 0.3463 0.8444 'International Tables Vol C Tables 4.2.6.8 and 6.1.1.4'

loop_
_geom_angle_atom_site_label_1
_geom_angle_atom_site_label_2
_geom_angle_atom_site_label_3
_geom_angle
O1 Fe1 O5 91.25(14)
O1 Fe1 O18 105.81(14)
O5 Fe1 O18 96.10(13)
O1 Fe1 O3 104.57(14)
O5 Fe1 O3 163.01(13)
O18 Fe1 O3 73.89(13)
O1 Fe1 O2 157.26(14)
O5 Fe1 O2 74.18(13)
O18 Fe1 O2 93.25(13)
O3 Fe1 O2 92.40(13)
O1 Fe1 N1 88.49(15)
O5 Fe1 N1 109.07(15)
O18 Fe1 N1 150.87(14)
O3 Fe1 N1 78.03(14)
O2 Fe1 N1 80.23(14)
O1 Fe1 Na1 149.13(11)
O5 Fe1 Na1 79.91(10)
O18 Fe1 Na1 46.91(9)
O3 Fe1 Na1 83.29(10)
O2 Fe1 Na1 46.51(9)
N1 Fe1 Na1 122.37(11)
O16 Fe2 O3 94.59(14)
O16 Fe2 O17 98.78(14)
O3 Fe2 O17 166.04(13)
O16 Fe2 O15 102.59(14)
O3 Fe2 O15 97.84(14)
O17 Fe2 O15 75.38(13)
O16 Fe2 O18 161.70(14)
O3 Fe2 O18 73.59(12)
O17 Fe2 O18 94.34(13)
O15 Fe2 O18 93.00(12)
O16 Fe2 N6 90.15(15)
O3 Fe2 N6 106.75(15)
O17 Fe2 N6 77.34(14)
O15 Fe2 N6 151.31(14)
O18 Fe2 N6 80.31(13)
O16 Fe2 Na1 147.47(11)
O3 Fe2 Na1 84.08(10)
O17 Fe2 Na1 82.49(10)
O15 Fe2 Na1 45.95(9)
O18 Fe2 Na1 47.05(9)
N6 Fe2 Na1 121.45(10)
O13 Fe3 O17 93.61(14)
O13 Fe3 O12 104.05(14)
O17 Fe3 O12 97.25(13)
O13 Fe3 O14 100.21(14)
O17 Fe3 O14 165.49(14)
O12 Fe3 O14 75.23(12)
O13 Fe3 O15 161.62(13)
O17 Fe3 O15 75.07(13)
O12 Fe3 O15 91.90(13)
O14 Fe3 O15 92.57(13)
O13 Fe3 N5 89.02(15)
O17 Fe3 N5 105.46(14)
O12 Fe3 N5 153.05(14)
O14 Fe3 N5 79.34(14)
O15 Fe3 N5 80.36(13)
O13 Fe3 Na1 148.47(11)
O17 Fe3 Na1 83.23(10)
O12 Fe3 Na1 45.91(10)
O14 Fe3 Na1 82.68(10)
O15 Fe3 Na1 46.02(9)
N5 Fe3 Na1 122.13(11)
O10 Fe4 O14 97.50(14)
O10 Fe4 O11 97.78(14)
O14 Fe4 O11 163.43(13)
O10 Fe4 O9 101.13(14)
O14 Fe4 O9 96.02(13)
O11 Fe4 O9 74.75(13)
O10 Fe4 O12 162.84(14)
O14 Fe4 O12 74.85(12)
O11 Fe4 O12 92.02(13)
O9 Fe4 O12 95.01(13)
O10 Fe4 N4 88.48(14)
O14 Fe4 N4 108.16(14)
O11 Fe4 N4 78.62(14)
O9 Fe4 N4 152.64(14)
O12 Fe4 N4 79.65(13)
O10 Fe4 Na1 149.34(11)
O14 Fe4 Na1 83.97(10)
O11 Fe4 Na1 79.62(9)
O9 Fe4 Na1 48.49(9)
O12 Fe4 Na1 46.54(9)
N4 Fe4 Na1 120.33(11)
O7 Fe5 O11 93.56(14)
O7 Fe5 O6 103.61(14)
O11 Fe5 O6 93.16(13)
O7 Fe5 O8 103.58(14)
O11 Fe5 O8 160.64(13)
O6 Fe5 O8 74.28(13)
O7 Fe5 O9 159.94(14)
O11 Fe5 O9 74.35(12)
O6 Fe5 O9 93.16(12)
O8 Fe5 O9 91.38(13)
O7 Fe5 N3 88.98(15)
O11 Fe5 N3 111.47(14)
O6 Fe5 N3 151.74(14)
O8 Fe5 N3 78.22(14)
O9 Fe5 N3 80.98(14)
O7 Fe5 Na1 146.77(11)
O11 Fe5 Na1 79.32(10)
O6 Fe5 Na1 45.36(9)
O8 Fe5 Na1 81.39(10)
O9 Fe5 Na1 47.88(9)
N3 Fe5 Na1 123.94(11)
O4 Fe6 O8 94.23(14)
O4 Fe6 O5 102.22(14)
O8 Fe6 O5 162.87(14)
O4 Fe6 O2 102.65(14)
O8 Fe6 O2 97.61(13)
O5 Fe6 O2 74.31(12)
O4 Fe6 O6 161.03(14)
O8 Fe6 O6 73.94(13)
O5 Fe6 O6 91.28(13)
O2 Fe6 O6 93.73(13)
O4 Fe6 N2 89.77(15)
O8 Fe6 N2 107.48(14)
O5 Fe6 N2 77.64(14)
O2 Fe6 N2 151.13(14)
O6 Fe6 N2 80.08(14)
O4 Fe6 Na1 148.52(11)
O8 Fe6 Na1 83.28(10)
O5 Fe6 Na1 80.20(10)
O2 Fe6 Na1 47.20(10)
O6 Fe6 Na1 46.54(9)
N2 Fe6 Na1 121.00(11)
O6 Na1 O15 175.16(14)
O6 Na1 O12 103.95(13)
O15 Na1 O12 78.54(12)
O6 Na1 O2 79.47(12)
O15 Na1 O2 97.97(12)
O12 Na1 O2 176.42(13)
O6 Na1 O18 104.33(13)
O15 Na1 O18 79.03(12)
O12 Na1 O18 101.41(13)
O2 Na1 O18 78.55(12)
O6 Na1 O9 77.83(12)
O15 Na1 O9 98.74(12)
O12 Na1 O9 79.22(12)
O2 Na1 O9 100.66(13)
O18 Na1 O9 177.46(13)
O6 Na1 Fe6 40.26(8)
O15 Na1 Fe6 136.99(10)
O12 Na1 Fe6 144.18(10)
O2 Na1 Fe6 39.22(8)
O18 Na1 Fe6 92.08(9)
O9 Na1 Fe6 88.76(9)
O6 Na1 Fe4 90.29(9)
O15 Na1 Fe4 89.07(9)
O12 Na1 Fe4 40.16(8)
O2 Na1 Fe4 139.68(11)
O18 Na1 Fe4 141.56(11)
O9 Na1 Fe4 39.07(8)
Fe6 Na1 Fe4 119.95(6)
O6 Na1 Fe2 144.50(10)
O15 Na1 Fe2 38.74(8)
O12 Na1 Fe2 89.72(9)
O2 Na1 Fe2 87.99(9)
O18 Na1 Fe2 40.29(8)
O9 Na1 Fe2 137.46(10)
Fe6 Na1 Fe2 120.32(6)
Fe4 Na1 Fe2 119.24(6)
O6 Na1 Fe1 90.27(9)
O15 Na1 Fe1 90.33(9)
O12 Na1 Fe1 140.18(10)
O2 Na1 Fe1 39.92(8)
O18 Na1 Fe1 38.76(8)
O9 Na1 Fe1 140.56(11)
Fe6 Na1 Fe1 60.26(4)
Fe4 Na1 Fe1 179.19(7)
Fe2 Na1 Fe1 60.45(4)
O6 Na1 Fe3 142.09(10)
O15 Na1 Fe3 40.38(8)
O12 Na1 Fe3 38.19(8)
O2 Na1 Fe3 138.34(10)
O18 Na1 Fe3 89.55(10)
O9 Na1 Fe3 89.48(9)
Fe6 Na1 Fe3 176.44(7)
Fe4 Na1 Fe3 59.81(4)
Fe2 Na1 Fe3 59.54(4)
Fe1 Na1 Fe3 119.93(6)
O6 Na1 Fe5 37.95(8)
O15 Na1 Fe5 138.65(10)
O12 Na1 Fe5 90.87(9)
O2 Na1 Fe5 91.28(9)
O18 Na1 Fe5 142.27(10)
O9 Na1 Fe5 39.93(8)
Fe6 Na1 Fe5 60.19(4)
Fe4 Na1 Fe5 59.93(4)
Fe2 Na1 Fe5 177.02(7)
Fe1 Na1 Fe5 120.34(6)
Fe3 Na1 Fe5 119.74(5)
C1 O1 Fe1 134.1(3)
C10 O2 Fe6 124.2(3)
C10 O2 Fe1 111.4(3)
Fe6 O2 Fe1 103.72(13)
C10 O2 Na1 124.7(3)
Fe6 O2 Na1 93.59(12)
Fe1 O2 Na1 93.58(13)
C12 O3 Fe2 132.4(3)
C12 O3 Fe1 119.3(3)
Fe2 O3 Fe1 108.17(14)
C13 O4 Fe6 132.8(3)
C22 O5 Fe1 131.6(3)
C22 O5 Fe6 120.8(3)
Fe1 O5 Fe6 107.57(15)
C24 O6 Fe5 121.5(3)
C24 O6 Fe6 112.6(3)
Fe5 O6 Fe6 104.75(15)
C24 O6 Na1 123.4(3)
Fe5 O6 Na1 96.69(13)
Fe6 O6 Na1 93.20(12)
C25 O7 Fe5 134.3(3)
C34 O8 Fe6 132.3(3)
C34 O8 Fe5 120.7(3)
Fe6 O8 Fe5 106.98(15)
C36 O9 Fe4 121.8(3)
C36 O9 Fe5 111.8(3)
Fe4 O9 Fe5 103.37(14)
C36 O9 Na1 129.3(3)
Fe4 O9 Na1 92.44(13)
Fe5 O9 Na1 92.20(12)
C37 O10 Fe4 133.5(3)
C46' O11 C46 33.0(5)
C46' O11 Fe5 128.8(5)
C46 O11 Fe5 134.0(4)
C46' O11 Fe4 111.7(5)
C46 O11 Fe4 118.7(4)
Fe5 O11 Fe4 107.33(14)
C48 O12 Fe3 119.8(3)
C48 O12 Fe4 113.3(2)
Fe3 O12 Fe4 103.74(13)
C48 O12 Na1 125.9(3)
Fe3 O12 Na1 95.90(13)
Fe4 O12 Na1 93.30(13)
C49 O13 Fe3 132.4(3)
C58 O14 Fe4 135.5(3)
C58 O14 Fe3 118.3(3)
Fe4 O14 Fe3 106.17(14)
C60 O15 Fe2 123.8(3)
C60 O15 Fe3 110.8(3)
Fe2 O15 Fe3 102.02(14)
C60 O15 Na1 125.4(3)
Fe2 O15 Na1 95.32(13)
Fe3 O15 Na1 93.60(12)
C61 O16 Fe2 130.8(3)
C70 O17 Fe3 131.1(3)
C70 O17 Fe2 115.3(3)
Fe3 O17 Fe2 107.50(15)
C72 O18 Fe1 118.1(3)
C72 O18 Fe2 111.8(3)
Fe1 O18 Fe2 104.27(13)
C72 O18 Na1 130.6(3)
Fe1 O18 Na1 94.33(13)
Fe2 O18 Na1 92.66(12)
C11 N1 C9 113.5(4)
C11 N1 C8 110.3(4)
C9 N1 C8 108.9(4)
C11 N1 Fe1 104.6(3)
C9 N1 Fe1 108.9(3)
C8 N1 Fe1 110.7(3)
C21 N2 C23 112.8(4)
C21 N2 C20 111.7(4)
C23 N2 C20 109.7(4)
C21 N2 Fe6 106.7(3)
C23 N2 Fe6 108.7(3)
C20 N2 Fe6 107.1(3)
C35 N3 C33 113.3(4)
C35 N3 C32 108.9(4)
C33 N3 C32 110.4(4)
C35 N3 Fe5 107.4(3)
C33 N3 Fe5 107.5(3)
C32 N3 Fe5 109.3(3)
C47 N4 C45 112.3(4)
C47 N4 C44 108.6(4)
C45 N4 C44 111.9(4)
C47 N4 Fe4 108.6(3)
C45 N4 Fe4 107.5(3)
C44 N4 Fe4 107.8(3)
C59 N5 C57 113.0(4)
C59 N5 C56 109.4(4)
C57 N5 C56 110.9(4)
C59 N5 Fe3 109.4(3)
C57 N5 Fe3 104.4(3)
C56 N5 Fe3 109.6(3)
C68 N6 C71 109.9(4)
C68 N6 C69 112.5(4)
C71 N6 C69 110.7(4)
C68 N6 Fe2 107.5(3)
C71 N6 Fe2 105.8(3)
C69 N6 Fe2 110.2(3)
O1 C1 C2 118.1(5)
O1 C1 C6 122.5(5)
C2 C1 C6 119.4(5)
C3 C2 C1 120.3(5)
C3 C2 H2 119.8
C1 C2 H2 119.8
C2 C3 C4 120.9(5)
C2 C3 H3 119.5
C4 C3 H3 119.5
C5 C4 C3 118.1(5)
C5 C4 C7 121.0(6)
C3 C4 C7 120.9(5)
C4 C5 C6 122.6(6)
C4 C5 H5 118.7
C6 C5 H5 118.7
C5 C6 C1 118.2(5)
C5 C6 C8 118.7(5)
C1 C6 C8 122.9(4)
C4 C7 H7A 109.5
C4 C7 H7B 109.5
H7A C7 H7B 109.5
C4 C7 H7C 109.5
H7A C7 H7C 109.5
H7B C7 H7C 109.5
C6 C8 N1 115.8(4)
C6 C8 H8A 108.3
N1 C8 H8A 108.3
C6 C8 H8B 108.3
N1 C8 H8B 108.3
H8A C8 H8B 107.4
N1 C9 C10 112.0(4)
N1 C9 H9A 109.2
C10 C9 H9A 109.2
N1 C9 H9B 109.2
C10 C9 H9B 109.2
H9A C9 H9B 107.9
O2 C10 C9 109.6(4)
O2 C10 H10A 109.7
C9 C10 H10A 109.7
O2 C10 H10B 109.7
C9 C10 H10B 109.7
H10A C10 H10B 108.2
N1 C11 C12 110.6(4)
N1 C11 H11A 109.5
C12 C11 H11A 109.5
N1 C11 H11B 109.5
C12 C11 H11B 109.5
H11A C11 H11B 108.1
O3 C12 C11 107.9(4)
O3 C12 H12A 110.1
C11 C12 H12A 110.1
O3 C12 H12B 110.1
C11 C12 H12B 110.1
H12A C12 H12B 108.4
O4 C13 C14 119.4(5)
O4 C13 C18 122.2(4)
C14 C13 C18 118.3(5)
C15 C14 C13 120.9(5)
C15 C14 H14 119.6
C13 C14 H14 119.6
C14 C15 C16 121.3(5)
C14 C15 H15 119.3
C16 C15 H15 119.3
C17 C16 C15 117.5(5)
C17 C16 C19 121.4(5)
C15 C16 C19 121.1(5)
C16 C17 C18 123.1(5)
C16 C17 H17 118.5
C18 C17 H17 118.5
C17 C18 C13 118.9(5)
C17 C18 C20 119.5(5)
C13 C18 C20 121.5(4)
C16 C19 H19A 109.5
C16 C19 H19B 109.5
H19A C19 H19B 109.5
C16 C19 H19C 109.5
H19A C19 H19C 109.5
H19B C19 H19C 109.5
N2 C20 C18 114.0(4)
N2 C20 H20A 108.8
C18 C20 H20A 108.8
N2 C20 H20B 108.8
C18 C20 H20B 108.8
H20A C20 H20B 107.7
N2 C21 C22 109.9(4)
N2 C21 H21A 109.7
C22 C21 H21A 109.7
N2 C21 H21B 109.7
C22 C21 H21B 109.7
H21A C21 H21B 108.2
O5 C22 C21 107.2(4)
O5 C22 H22A 110.3
C21 C22 H22A 110.3
O5 C22 H22B 110.3
C21 C22 H22B 110.3
H22A C22 H22B 108.5
N2 C23 C24 111.7(4)
N2 C23 H23A 109.3
C24 C23 H23A 109.3
N2 C23 H23B 109.3
C24 C23 H23B 109.3
H23A C23 H23B 107.9
O6 C24 C23 108.2(4)
O6 C24 H24A 110.1
C23 C24 H24A 110.1
O6 C24 H24B 110.1
C23 C24 H24B 110.1
H24A C24 H24B 108.4
O7 C25 C26 118.9(4)
O7 C25 C30 121.8(4)
C26 C25 C30 119.3(4)
C27 C26 C25 120.8(5)
C27 C26 H26 119.6
C25 C26 H26 119.6
C26 C27 C28 121.0(5)
C26 C27 H27 119.5
C28 C27 H27 119.5
C29 C28 C27 117.7(5)
C29 C28 C31 120.8(6)
C27 C28 C31 121.5(5)
C28 C29 C30 122.7(5)
C28 C29 H29 118.6
C30 C29 H29 118.6
C29 C30 C25 118.3(5)
C29 C30 C32 120.4(5)
C25 C30 C32 121.2(4)
C28 C31 H31A 109.5
C28 C31 H31B 109.5
H31A C31 H31B 109.5
C28 C31 H31C 109.5
H31A C31 H31C 109.5
H31B C31 H31C 109.5
N3 C32 C30 114.2(4)
N3 C32 H32A 108.7
C30 C32 H32A 108.7
N3 C32 H32B 108.7
C30 C32 H32B 108.7
H32A C32 H32B 107.6
N3 C33 C34 110.9(4)
N3 C33 H33A 109.5
C34 C33 H33A 109.5
N3 C33 H33B 109.5
C34 C33 H33B 109.5
H33A C33 H33B 108.0
O8 C34 C33 108.0(4)
O8 C34 H34A 110.1
C33 C34 H34A 110.1
O8 C34 H34B 110.1
C33 C34 H34B 110.1
H34A C34 H34B 108.4
N3 C35 C36 111.9(4)
N3 C35 H35A 109.2
C36 C35 H35A 109.2
N3 C35 H35B 109.2
C36 C35 H35B 109.2
H35A C35 H35B 107.9
O9 C36 C35 109.0(4)
O9 C36 H36A 109.9
C35 C36 H36A 109.9
O9 C36 H36B 109.9
C35 C36 H36B 109.9
H36A C36 H36B 108.3
O10 C37 C42 121.9(4)
O10 C37 C38 118.8(4)
C42 C37 C38 119.3(4)
C39 C38 C37 120.1(5)
C39 C38 H38 119.9
C37 C38 H38 119.9
C38 C39 C40 121.2(5)
C38 C39 H39 119.4
C40 C39 H39 119.4
C41 C40 C39 117.6(4)
C41 C40 C43 121.2(5)
C39 C40 C43 121.2(5)
C42 C41 C40 122.2(5)
C42 C41 H41 118.9
C40 C41 H41 118.9
C41 C42 C37 119.0(5)
C41 C42 C44 119.7(5)
C37 C42 C44 121.3(4)
C40 C43 H43A 109.5
C40 C43 H43B 109.5
H43A C43 H43B 109.5
C40 C43 H43C 109.5
H43A C43 H43C 109.5
H43B C43 H43C 109.5
N4 C44 C42 113.8(4)
N4 C44 H44A 108.8
C42 C44 H44A 108.8
N4 C44 H44B 108.8
C42 C44 H44B 108.8
H44A C44 H44B 107.7
C46 C45 C46' 32.0(5)
C46 C45 N4 112.4(5)
C46' C45 N4 114.2(6)
C46 C45 H45A 109.1
C46' C45 H45A 79.1
N4 C45 H45A 109.1
C46 C45 H45B 109.1
C46' C45 H45B 130.8
N4 C45 H45B 109.1
H45A C45 H45B 107.9
O11 C46 C45 111.1(7)
O11 C46 H46A 109.4
C45 C46 H46A 109.4
O11 C46 H46B 109.4
C45 C46 H46B 109.4
H46A C46 H46B 108.0
O11 C46' C45 110.5(8)
O11 C46' H46C 109.6
C45 C46' H46C 109.6
O11 C46' H46D 109.6
C45 C46' H46D 109.6
H46C C46' H46D 108.1
N4 C47 C48 109.9(4)
N4 C47 H47A 109.7
C48 C47 H47A 109.7
N4 C47 H47B 109.7
C48 C47 H47B 109.7
H47A C47 H47B 108.2
O12 C48 C47 107.9(4)
O12 C48 H48A 110.1
C47 C48 H48A 110.1
O12 C48 H48B 110.1
C47 C48 H48B 110.1
H48A C48 H48B 108.4
O13 C49 C50 118.7(4)
O13 C49 C54 122.5(5)
C50 C49 C54 118.8(5)
C51 C50 C49 121.4(5)
C51 C50 H50 119.3
C49 C50 H50 119.3
C50 C51 C52 120.7(5)
C50 C51 H51 119.6
C52 C51 H51 119.6
C51 C52 C53 118.2(5)
C51 C52 C55 120.6(5)
C53 C52 C55 121.2(5)
C52 C53 C54 122.6(5)
C52 C53 H53 118.7
C54 C53 H53 118.7
C53 C54 C49 118.4(5)
C53 C54 C56 117.8(5)
C49 C54 C56 123.6(4)
C52 C55 H55A 109.5
C52 C55 H55B 109.5
H55A C55 H55B 109.5
C52 C55 H55C 109.5
H55A C55 H55C 109.5
H55B C55 H55C 109.5
N5 C56 C54 115.9(4)
N5 C56 H56A 108.3
C54 C56 H56A 108.3
N5 C56 H56B 108.3
C54 C56 H56B 108.3
H56A C56 H56B 107.4
N5 C57 C58 110.7(4)
N5 C57 H57A 109.5
C58 C57 H57A 109.5
N5 C57 H57B 109.5
C58 C57 H57B 109.5
H57A C57 H57B 108.1
O14 C58 C57 108.9(4)
O14 C58 H58A 109.9
C57 C58 H58A 109.9
O14 C58 H58B 109.9
C57 C58 H58B 109.9
H58A C58 H58B 108.3
N5 C59 C60 112.4(4)
N5 C59 H59A 109.1
C60 C59 H59A 109.1
N5 C59 H59B 109.1
C60 C59 H59B 109.1
H59A C59 H59B 107.9
O15 C60 C59 109.6(4)
O15 C60 H60A 109.7
C59 C60 H60A 109.7
O15 C60 H60B 109.7
C59 C60 H60B 109.7
H60A C60 H60B 108.2
O16 C61 C62 119.4(5)
O16 C61 C66 120.7(4)
C62 C61 C66 119.9(5)
C61 C62 C63 119.9(5)
C61 C62 H62 120.0
C63 C62 H62 120.0
C64 C63 C62 121.9(5)
C64 C63 H63 119.1
C62 C63 H63 119.1
C63 C64 C65 117.0(5)
C63 C64 C67 121.7(5)
C65 C64 C67 121.3(5)
C64 C65 C66 122.4(5)
C64 C65 H65 118.8
C66 C65 H65 118.8
C61 C66 C65 118.9(5)
C61 C66 C68 120.9(4)
C65 C66 C68 120.2(4)
C64 C67 H67A 109.5
C64 C67 H67B 109.5
H67A C67 H67B 109.5
C64 C67 H67C 109.5
H67A C67 H67C 109.5
H67B C67 H67C 109.5
N6 C68 C66 113.1(4)
N6 C68 H68A 109.0
C66 C68 H68A 109.0
N6 C68 H68B 109.0
C66 C68 H68B 109.0
H68A C68 H68B 107.8
N6 C69 C70 111.4(4)
N6 C69 H69A 109.3
C70 C69 H69A 109.3
N6 C69 H69B 109.3
C70 C69 H69B 109.3
H69A C69 H69B 108.0
O17 C70 C69 108.1(4)
O17 C70 H70A 110.1
C69 C70 H70A 110.1
O17 C70 H70B 110.1
C69 C70 H70B 110.1
H70A C70 H70B 108.4
N6 C71 C72 108.8(4)
N6 C71 H71A 109.9
C72 C71 H71A 109.9
N6 C71 H71B 109.9
C72 C71 H71B 109.9
H71A C71 H71B 108.3
O18 C72 C71 108.2(4)
O18 C72 H72A 110.1
C71 C72 H72A 110.1
O18 C72 H72B 110.1
C71 C72 H72B 110.1
H72A C72 H72B 108.4
N7 C73 C74 168(2)
N8 C75 C76 164.5(19)
N9 C77 C78 167.9(19)

loop_
_geom_bond_atom_site_label_1
_geom_bond_atom_site_label_2
_geom_bond_distance
Fe1 O1 1.884(3)
Fe1 O5 1.973(3)
Fe1 O18 2.027(3)
Fe1 O3 2.031(3)
Fe1 O2 2.076(3)
Fe1 N1 2.192(4)
Fe1 Na1 3.2288(19)
Fe2 O16 1.894(3)
Fe2 O3 1.981(3)
Fe2 O17 2.017(3)
Fe2 O15 2.028(3)
Fe2 O18 2.089(3)
Fe2 N6 2.212(4)
Fe2 Na1 3.2270(19)
Fe3 O13 1.881(3)
Fe3 O17 1.959(3)
Fe3 O12 2.008(3)
Fe3 O14 2.032(3)
Fe3 O15 2.097(3)
Fe3 N5 2.164(4)
Fe3 Na1 3.231(2)
Fe4 O10 1.883(3)
Fe4 O14 1.983(3)
Fe4 O11 2.019(3)
Fe4 O9 2.024(3)
Fe4 O12 2.073(3)
Fe4 N4 2.197(4)
Fe4 Na1 3.2086(19)
Fe5 O7 1.886(3)
Fe5 O11 1.979(3)
Fe5 O6 2.006(3)
Fe5 O8 2.029(3)
Fe5 O9 2.081(3)
Fe5 N3 2.190(4)
Fe5 Na1 3.2400(19)
Fe6 O4 1.883(3)
Fe6 O8 1.984(3)
Fe6 O5 2.022(3)
Fe6 O2 2.022(3)
Fe6 O6 2.066(3)
Fe6 N2 2.177(4)
Fe6 Na1 3.193(2)
Na1 O6 2.321(4)
Na1 O15 2.329(3)
Na1 O12 2.333(4)
Na1 O2 2.347(4)
Na1 O18 2.365(3)
Na1 O9 2.405(4)
O1 C1 1.349(6)
O2 C10 1.426(6)
O3 C12 1.425(6)
O4 C13 1.343(6)
O5 C22 1.423(5)
O6 C24 1.428(5)
O7 C25 1.354(6)
O8 C34 1.427(6)
O9 C36 1.424(6)
O10 C37 1.348(5)
O11 C46' 1.410(12)
O11 C46 1.440(10)
O12 C48 1.427(5)
O13 C49 1.343(6)
O14 C58 1.407(5)
O15 C60 1.421(5)
O16 C61 1.356(6)
O17 C70 1.416(6)
O18 C72 1.429(6)
N1 C11 1.481(6)
N1 C9 1.493(7)
N1 C8 1.505(6)
N2 C21 1.485(6)
N2 C23 1.493(6)
N2 C20 1.495(6)
N3 C35 1.484(6)
N3 C33 1.491(6)
N3 C32 1.497(6)
N4 C47 1.483(6)
N4 C45 1.493(6)
N4 C44 1.504(6)
N5 C59 1.488(6)
N5 C57 1.492(6)
N5 C56 1.496(6)
N6 C68 1.488(6)
N6 C71 1.493(6)
N6 C69 1.500(6)
C1 C2 1.403(7)
C1 C6 1.408(8)
C2 C3 1.385(8)
C2 H2 0.9300
C3 C4 1.398(9)
C3 H3 0.9300
C4 C5 1.383(8)
C4 C7 1.517(7)
C5 C6 1.399(7)
C5 H5 0.9300
C6 C8 1.497(7)
C7 H7A 0.9600
C7 H7B 0.9600
C7 H7C 0.9600
C8 H8A 0.9700
C8 H8B 0.9700
C9 C10 1.520(7)
C9 H9A 0.9700
C9 H9B 0.9700
C10 H10A 0.9700
C10 H10B 0.9700
C11 C12 1.506(7)
C11 H11A 0.9700
C11 H11B 0.9700
C12 H12A 0.9700
C12 H12B 0.9700
C13 C14 1.402(7)
C13 C18 1.407(7)
C14 C15 1.379(8)
C14 H14 0.9300
C15 C16 1.389(8)
C15 H15 0.9300
C16 C17 1.380(8)
C16 C19 1.507(8)
C17 C18 1.385(7)
C17 H17 0.9300
C18 C20 1.510(7)
C19 H19A 0.9600
C19 H19B 0.9600
C19 H19C 0.9600
C20 H20A 0.9700
C20 H20B 0.9700
C21 C22 1.519(7)
C21 H21A 0.9700
C21 H21B 0.9700
C22 H22A 0.9700
C22 H22B 0.9700
C23 C24 1.512(7)
C23 H23A 0.9700
C23 H23B 0.9700
C24 H24A 0.9700
C24 H24B 0.9700
C25 C26 1.393(7)
C25 C30 1.407(7)
C26 C27 1.386(7)
C26 H26 0.9300
C27 C28 1.394(8)
C27 H27 0.9300
C28 C29 1.386(8)
C28 C31 1.514(8)
C29 C30 1.400(7)
C29 H29 0.9300
C30 C32 1.503(7)
C31 H31A 0.9600
C31 H31B 0.9600
C31 H31C 0.9600
C32 H32A 0.9700
C32 H32B 0.9700
C33 C34 1.527(7)
C33 H33A 0.9700
C33 H33B 0.9700
C34 H34A 0.9700
C34 H34B 0.9700
C35 C36 1.523(7)
C35 H35A 0.9700
C35 H35B 0.9700
C36 H36A 0.9700
C36 H36B 0.9700
C37 C42 1.399(7)
C37 C38 1.404(7)
C38 C39 1.390(7)
C38 H38 0.9300
C39 C40 1.398(7)
C39 H39 0.9300
C40 C41 1.396(7)
C40 C43 1.510(7)
C41 C42 1.396(7)
C41 H41 0.9300
C42 C44 1.505(7)
C43 H43A 0.9600
C43 H43B 0.9600
C43 H43C 0.9600
C44 H44A 0.9700
C44 H44B 0.9700
C45 C46 1.449(11)
C45 C46' 1.490(13)
C45 H45A 0.9700
C45 H45B 0.9700
C46 H46A 0.9700
C46 H46B 0.9700
C46' H46C 0.9700
C46' H46D 0.9700
C47 C48 1.534(6)
C47 H47A 0.9700
C47 H47B 0.9700
C48 H48A 0.9700
C48 H48B 0.9700
C49 C50 1.407(7)
C49 C54 1.408(7)
C50 C51 1.382(8)
C50 H50 0.9300
C51 C52 1.383(8)
C51 H51 0.9300
C52 C53 1.397(8)
C52 C55 1.514(7)
C53 C54 1.401(7)
C53 H53 0.9300
C54 C56 1.509(7)
C55 H55A 0.9600
C55 H55B 0.9600
C55 H55C 0.9600
C56 H56A 0.9700
C56 H56B 0.9700
C57 C58 1.517(7)
C57 H57A 0.9700
C57 H57B 0.9700
C58 H58A 0.9700
C58 H58B 0.9700
C59 C60 1.516(7)
C59 H59A 0.9700
C59 H59B 0.9700
C60 H60A 0.9700
C60 H60B 0.9700
C61 C62 1.388(7)
C61 C66 1.390(7)
C62 C63 1.394(8)
C62 H62 0.9300
C63 C64 1.387(8)
C63 H63 0.9300
C64 C65 1.395(7)
C64 C67 1.504(8)
C65 C66 1.401(7)
C65 H65 0.9300
C66 C68 1.507(7)
C67 H67A 0.9600
C67 H67B 0.9600
C67 H67C 0.9600
C68 H68A 0.9700
C68 H68B 0.9700
C69 C70 1.509(7)
C69 H69A 0.9700
C69 H69B 0.9700
C70 H70A 0.9700
C70 H70B 0.9700
C71 C72 1.520(6)
C71 H71A 0.9700
C71 H71B 0.9700
C72 H72A 0.9700
C72 H72B 0.9700
N7 C73 1.156(8)
C73 C74 1.540(8)
N8 C75 1.185(8)
C75 C76 1.527(8)
N9 C77 1.120(8)
C77 C78 1.549(8)

loop_
_geom_torsion_atom_site_label_1
_geom_torsion_atom_site_label_2
_geom_torsion_atom_site_label_3
_geom_torsion_atom_site_label_4
_geom_torsion
O4 Fe6 Na1 O6 -161.3(2)
O8 Fe6 Na1 O6 -74.21(16)
O5 Fe6 Na1 O6 101.25(15)
O2 Fe6 Na1 O6 178.89(18)
N2 Fe6 Na1 O6 32.18(18)
O4 Fe6 Na1 O15 12.7(3)
O8 Fe6 Na1 O15 99.80(18)
O5 Fe6 Na1 O15 -84.75(17)
O2 Fe6 Na1 O15 -7.11(18)
O6 Fe6 Na1 O15 174.0(2)
N2 Fe6 Na1 O15 -153.82(18)
O4 Fe6 Na1 O12 -158.4(3)
O8 Fe6 Na1 O12 -71.2(2)
O5 Fe6 Na1 O12 104.2(2)
O2 Fe6 Na1 O12 -178.2(2)
O6 Fe6 Na1 O12 3.0(2)
N2 Fe6 Na1 O12 35.1(2)
O4 Fe6 Na1 O2 19.8(2)
O8 Fe6 Na1 O2 106.91(16)
O5 Fe6 Na1 O2 -77.64(15)
O6 Fe6 Na1 O2 -178.89(18)
N2 Fe6 Na1 O2 -146.71(17)
O4 Fe6 Na1 O18 88.8(2)
O8 Fe6 Na1 O18 175.89(13)
O5 Fe6 Na1 O18 -8.66(12)
O2 Fe6 Na1 O18 68.98(15)
O6 Fe6 Na1 O18 -109.91(15)
N2 Fe6 Na1 O18 -77.73(15)
O4 Fe6 Na1 O9 -88.8(2)
O8 Fe6 Na1 O9 -1.71(12)
O5 Fe6 Na1 O9 173.74(12)
O2 Fe6 Na1 O9 -108.62(15)
O6 Fe6 Na1 O9 72.49(15)
N2 Fe6 Na1 O9 104.67(15)
O4 Fe6 Na1 Fe4 -113.5(2)
O8 Fe6 Na1 Fe4 -26.38(11)
O5 Fe6 Na1 Fe4 149.07(11)
O2 Fe6 Na1 Fe4 -133.28(14)
O6 Fe6 Na1 Fe4 47.83(13)
N2 Fe6 Na1 Fe4 80.00(14)
O4 Fe6 Na1 Fe2 58.4(2)
O8 Fe6 Na1 Fe2 145.55(11)
O5 Fe6 Na1 Fe2 -39.00(11)
O2 Fe6 Na1 Fe2 38.64(13)
O6 Fe6 Na1 Fe2 -140.25(15)
N2 Fe6 Na1 Fe2 -108.07(13)
O4 Fe6 Na1 Fe1 65.6(2)
O8 Fe6 Na1 Fe1 152.72(10)
O5 Fe6 Na1 Fe1 -31.83(9)
O2 Fe6 Na1 Fe1 45.81(12)
O6 Fe6 Na1 Fe1 -133.08(13)
N2 Fe6 Na1 Fe1 -100.90(12)
O4 Fe6 Na1 Fe3 -28.4(11)
O8 Fe6 Na1 Fe3 58.7(10)
O5 Fe6 Na1 Fe3 -125.9(10)
O2 Fe6 Na1 Fe3 -48.2(10)
O6 Fe6 Na1 Fe3 132.9(11)
N2 Fe6 Na1 Fe3 165.1(10)
O4 Fe6 Na1 Fe5 -118.2(2)
O8 Fe6 Na1 Fe5 -31.06(9)
O5 Fe6 Na1 Fe5 144.39(10)
O2 Fe6 Na1 Fe5 -137.97(13)
O6 Fe6 Na1 Fe5 43.14(12)
N2 Fe6 Na1 Fe5 75.32(13)
O10 Fe4 Na1 O6 79.1(2)
O14 Fe4 Na1 O6 173.62(14)
O11 Fe4 Na1 O6 -8.69(13)
O9 Fe4 Na1 O6 70.07(15)
O12 Fe4 Na1 O6 -111.58(15)
N4 Fe4 Na1 O6 -78.84(16)
O10 Fe4 Na1 O15 -96.1(2)
O14 Fe4 Na1 O15 -1.59(13)
O11 Fe4 Na1 O15 176.10(13)
O9 Fe4 Na1 O15 -105.14(15)
O12 Fe4 Na1 O15 73.22(15)
N4 Fe4 Na1 O15 105.96(15)
O10 Fe4 Na1 O12 -169.4(2)
O14 Fe4 Na1 O12 -74.81(15)
O11 Fe4 Na1 O12 102.88(15)
O9 Fe4 Na1 O12 -178.35(17)
N4 Fe4 Na1 O12 32.74(17)
O10 Fe4 Na1 O2 5.1(3)
O14 Fe4 Na1 O2 99.67(18)
O11 Fe4 Na1 O2 -82.65(18)
O9 Fe4 Na1 O2 -3.88(18)
O12 Fe4 Na1 O2 174.5(2)
N4 Fe4 Na1 O2 -152.79(18)
O10 Fe4 Na1 O18 -167.1(2)
O14 Fe4 Na1 O18 -72.52(18)
O11 Fe4 Na1 O18 105.17(18)
O9 Fe4 Na1 O18 -176.1(2)
O12 Fe4 Na1 O18 2.29(18)
N4 Fe4 Na1 O18 35.0(2)
O10 Fe4 Na1 O9 9.0(2)
O14 Fe4 Na1 O9 103.55(15)
O11 Fe4 Na1 O9 -78.76(15)
O12 Fe4 Na1 O9 178.35(17)
N4 Fe4 Na1 O9 -148.91(17)
O10 Fe4 Na1 Fe6 50.4(2)
O14 Fe4 Na1 Fe6 145.00(11)
O11 Fe4 Na1 Fe6 -37.31(11)
O9 Fe4 Na1 Fe6 41.45(12)
O12 Fe4 Na1 Fe6 -140.19(14)
N4 Fe4 Na1 Fe6 -107.46(14)
O10 Fe4 Na1 Fe2 -121.6(2)
O14 Fe4 Na1 Fe2 -27.01(11)
O11 Fe4 Na1 Fe2 150.68(11)
O9 Fe4 Na1 Fe2 -130.56(14)
O12 Fe4 Na1 Fe2 47.79(12)
N4 Fe4 Na1 Fe2 80.53(14)
O10 Fe4 Na1 Fe1 -54(5)
O14 Fe4 Na1 Fe1 40(5)
O11 Fe4 Na1 Fe1 -142(5)
O9 Fe4 Na1 Fe1 -63(5)
O12 Fe4 Na1 Fe1 115(5)
N4 Fe4 Na1 Fe1 148(5)
O10 Fe4 Na1 Fe3 -125.4(2)
O14 Fe4 Na1 Fe3 -30.90(10)
O11 Fe4 Na1 Fe3 146.79(10)
O9 Fe4 Na1 Fe3 -134.45(12)
O12 Fe4 Na1 Fe3 43.91(12)
N4 Fe4 Na1 Fe3 76.65(13)
O10 Fe4 Na1 Fe5 55.1(2)
O14 Fe4 Na1 Fe5 149.70(10)
O11 Fe4 Na1 Fe5 -32.61(10)
O9 Fe4 Na1 Fe5 46.15(12)
O12 Fe4 Na1 Fe5 -135.49(12)
N4 Fe4 Na1 Fe5 -102.76(13)
O16 Fe2 Na1 O6 -156.4(3)
O3 Fe2 Na1 O6 -67.1(2)
O17 Fe2 Na1 O6 109.1(2)
O15 Fe2 Na1 O6 -174.0(2)
O18 Fe2 Na1 O6 5.9(2)
N6 Fe2 Na1 O6 38.9(2)
O16 Fe2 Na1 O15 17.7(2)
O3 Fe2 Na1 O15 106.92(16)
O17 Fe2 Na1 O15 -76.90(16)
O18 Fe2 Na1 O15 179.98(18)
N6 Fe2 Na1 O15 -147.04(18)
O16 Fe2 Na1 O12 89.5(2)
O3 Fe2 Na1 O12 178.78(13)
O17 Fe2 Na1 O12 -5.05(12)
O15 Fe2 Na1 O12 71.86(15)
O18 Fe2 Na1 O12 -108.16(15)
N6 Fe2 Na1 O12 -75.18(15)
O16 Fe2 Na1 O2 -87.7(2)
O3 Fe2 Na1 O2 1.53(13)
O17 Fe2 Na1 O2 177.70(13)
O15 Fe2 Na1 O2 -105.40(16)
O18 Fe2 Na1 O2 74.58(15)
N6 Fe2 Na1 O2 107.57(15)
O16 Fe2 Na1 O18 -162.3(2)
O3 Fe2 Na1 O18 -73.06(15)
O17 Fe2 Na1 O18 103.12(15)
O15 Fe2 Na1 O18 -179.98(18)
N6 Fe2 Na1 O18 32.98(18)
O16 Fe2 Na1 O9 15.9(3)
O3 Fe2 Na1 O9 105.15(18)
O17 Fe2 Na1 O9 -78.67(18)
O15 Fe2 Na1 O9 -1.77(18)
O18 Fe2 Na1 O9 178.2(2)
N6 Fe2 Na1 O9 -148.81(18)
O16 Fe2 Na1 Fe6 -111.0(2)
O3 Fe2 Na1 Fe6 -21.74(11)
O17 Fe2 Na1 Fe6 154.43(11)
O15 Fe2 Na1 Fe6 -128.66(15)
O18 Fe2 Na1 Fe6 51.32(13)
N6 Fe2 Na1 Fe6 84.30(14)
O16 Fe2 Na1 Fe4 61.0(2)
O3 Fe2 Na1 Fe4 150.24(11)
O17 Fe2 Na1 Fe4 -33.59(11)
O15 Fe2 Na1 Fe4 43.32(13)
O18 Fe2 Na1 Fe4 -136.70(14)
N6 Fe2 Na1 Fe4 -103.72(14)
O16 Fe2 Na1 Fe1 -118.2(2)
O3 Fe2 Na1 Fe1 -28.90(10)
O17 Fe2 Na1 Fe1 147.28(10)
O15 Fe2 Na1 Fe1 -135.82(13)
O18 Fe2 Na1 Fe1 44.16(12)
N6 Fe2 Na1 Fe1 77.14(13)
O16 Fe2 Na1 Fe3 64.9(2)
O3 Fe2 Na1 Fe3 154.14(10)
O17 Fe2 Na1 Fe3 -29.69(9)
O15 Fe2 Na1 Fe3 47.21(13)
O18 Fe2 Na1 Fe3 -132.81(13)
N6 Fe2 Na1 Fe3 -99.83(13)
O16 Fe2 Na1 Fe5 -12.0(14)
O3 Fe2 Na1 Fe5 77.3(13)
O17 Fe2 Na1 Fe5 -106.5(13)
O15 Fe2 Na1 Fe5 -29.6(13)
O18 Fe2 Na1 Fe5 150.4(13)
N6 Fe2 Na1 Fe5 -176.7(13)
O1 Fe1 Na1 O6 79.8(2)
O5 Fe1 Na1 O6 4.60(13)
O18 Fe1 Na1 O6 112.93(15)
O3 Fe1 Na1 O6 -172.89(14)
O2 Fe1 Na1 O6 -73.11(15)
N1 Fe1 Na1 O6 -101.67(16)
O1 Fe1 Na1 O15 -105.0(2)
O5 Fe1 Na1 O15 179.80(14)
O18 Fe1 Na1 O15 -71.87(15)
O3 Fe1 Na1 O15 2.30(13)
O2 Fe1 Na1 O15 102.08(15)
N1 Fe1 Na1 O15 73.53(16)
O1 Fe1 Na1 O12 -32.6(3)
O5 Fe1 Na1 O12 -107.86(18)
O18 Fe1 Na1 O12 0.47(18)
O3 Fe1 Na1 O12 74.65(18)
O2 Fe1 Na1 O12 174.4(2)
N1 Fe1 Na1 O12 145.87(19)
O1 Fe1 Na1 O2 153.0(2)
O5 Fe1 Na1 O2 77.71(15)
O18 Fe1 Na1 O2 -173.96(17)
O3 Fe1 Na1 O2 -99.78(15)
N1 Fe1 Na1 O2 -28.55(18)
O1 Fe1 Na1 O18 -33.1(2)
O5 Fe1 Na1 O18 -108.33(16)
O3 Fe1 Na1 O18 74.18(15)
O2 Fe1 Na1 O18 173.96(17)
N1 Fe1 Na1 O18 145.41(18)
O1 Fe1 Na1 O9 150.8(2)
O5 Fe1 Na1 O9 75.55(18)
O18 Fe1 Na1 O9 -176.1(2)
O3 Fe1 Na1 O9 -101.94(18)
O2 Fe1 Na1 O9 -2.16(17)
N1 Fe1 Na1 O9 -30.7(2)
O1 Fe1 Na1 Fe6 108.0(2)
O5 Fe1 Na1 Fe6 32.76(10)
O18 Fe1 Na1 Fe6 141.09(13)
O3 Fe1 Na1 Fe6 -144.73(10)
O2 Fe1 Na1 Fe6 -44.95(12)
N1 Fe1 Na1 Fe6 -73.50(13)
O1 Fe1 Na1 Fe4 -147(5)
O5 Fe1 Na1 Fe4 138(5)
O18 Fe1 Na1 Fe4 -114(5)
O3 Fe1 Na1 Fe4 -39(5)
O2 Fe1 Na1 Fe4 60(5)
N1 Fe1 Na1 Fe4 32(5)
O1 Fe1 Na1 Fe2 -79.1(2)
O5 Fe1 Na1 Fe2 -154.35(11)
O18 Fe1 Na1 Fe2 -46.02(12)
O3 Fe1 Na1 Fe2 28.16(10)
O2 Fe1 Na1 Fe2 127.94(12)
N1 Fe1 Na1 Fe2 99.38(13)
O1 Fe1 Na1 Fe3 -76.1(2)
O5 Fe1 Na1 Fe3 -151.33(12)
O18 Fe1 Na1 Fe3 -43.00(12)
O3 Fe1 Na1 Fe3 31.18(11)
O2 Fe1 Na1 Fe3 130.95(14)
N1 Fe1 Na1 Fe3 102.40(14)
O1 Fe1 Na1 Fe5 104.2(2)
O5 Fe1 Na1 Fe5 28.96(12)
O18 Fe1 Na1 Fe5 137.29(14)
O3 Fe1 Na1 Fe5 -148.53(11)
O2 Fe1 Na1 Fe5 -48.75(12)
N1 Fe1 Na1 Fe5 -77.30(14)
O13 Fe3 Na1 O6 -25.0(3)
O17 Fe3 Na1 O6 -110.8(2)
O12 Fe3 Na1 O6 -3.86(19)
O14 Fe3 Na1 O6 72.64(19)
O15 Fe3 Na1 O6 173.4(2)
N5 Fe3 Na1 O6 145.1(2)
O13 Fe3 Na1 O15 161.6(2)
O17 Fe3 Na1 O15 75.76(15)
O12 Fe3 Na1 O15 -177.26(18)
O14 Fe3 Na1 O15 -100.76(15)
N5 Fe3 Na1 O15 -28.27(17)
O13 Fe3 Na1 O12 -21.1(2)
O17 Fe3 Na1 O12 -106.97(16)
O14 Fe3 Na1 O12 76.50(15)
O15 Fe3 Na1 O12 177.26(18)
N5 Fe3 Na1 O12 148.99(17)
O13 Fe3 Na1 O2 160.3(2)
O17 Fe3 Na1 O2 74.39(18)
O12 Fe3 Na1 O2 -178.6(2)
O14 Fe3 Na1 O2 -102.13(18)
O15 Fe3 Na1 O2 -1.37(18)
N5 Fe3 Na1 O2 -29.6(2)
O13 Fe3 Na1 O18 88.2(2)
O17 Fe3 Na1 O18 2.30(13)
O12 Fe3 Na1 O18 109.27(15)
O14 Fe3 Na1 O18 -174.22(12)
O15 Fe3 Na1 O18 -73.46(14)
N5 Fe3 Na1 O18 -101.73(15)
O13 Fe3 Na1 O9 -94.2(2)
O17 Fe3 Na1 O9 179.95(13)
O12 Fe3 Na1 O9 -73.08(15)
O14 Fe3 Na1 O9 3.43(12)
O15 Fe3 Na1 O9 104.19(15)
N5 Fe3 Na1 O9 75.92(15)
O13 Fe3 Na1 Fe6 -154.6(10)
O17 Fe3 Na1 Fe6 119.6(10)
O12 Fe3 Na1 Fe6 -133.5(11)
O14 Fe3 Na1 Fe6 -57.0(10)
O15 Fe3 Na1 Fe6 43.8(10)
N5 Fe3 Na1 Fe6 15.5(11)
O13 Fe3 Na1 Fe4 -67.4(2)
O17 Fe3 Na1 Fe4 -153.31(10)
O12 Fe3 Na1 Fe4 -46.34(12)
O14 Fe3 Na1 Fe4 30.17(9)
O15 Fe3 Na1 Fe4 130.93(13)
N5 Fe3 Na1 Fe4 102.66(12)
O13 Fe3 Na1 Fe2 116.5(2)
O17 Fe3 Na1 Fe2 30.62(10)
O12 Fe3 Na1 Fe2 137.60(13)
O14 Fe3 Na1 Fe2 -145.90(10)
O15 Fe3 Na1 Fe2 -45.14(12)
N5 Fe3 Na1 Fe2 -73.41(13)
O13 Fe3 Na1 Fe1 113.4(2)
O17 Fe3 Na1 Fe1 27.58(11)
O12 Fe3 Na1 Fe1 134.55(14)
O14 Fe3 Na1 Fe1 -148.94(11)
O15 Fe3 Na1 Fe1 -48.18(12)
N5 Fe3 Na1 Fe1 -76.45(14)
O13 Fe3 Na1 Fe5 -66.9(2)
O17 Fe3 Na1 Fe5 -152.72(11)
O12 Fe3 Na1 Fe5 -45.74(13)
O14 Fe3 Na1 Fe5 30.76(11)
O15 Fe3 Na1 Fe5 131.52(14)
N5 Fe3 Na1 Fe5 103.25(13)
O7 Fe5 Na1 O6 -25.3(2)
O11 Fe5 Na1 O6 -105.36(16)
O8 Fe5 Na1 O6 76.38(16)
O9 Fe5 Na1 O6 176.15(18)
N3 Fe5 Na1 O6 145.85(19)
O7 Fe5 Na1 O15 160.1(2)
O11 Fe5 Na1 O15 80.05(18)
O6 Fe5 Na1 O15 -174.6(2)
O8 Fe5 Na1 O15 -98.21(18)
O9 Fe5 Na1 O15 1.57(18)
N3 Fe5 Na1 O15 -28.7(2)
O7 Fe5 Na1 O12 86.6(2)
O11 Fe5 Na1 O12 6.52(12)
O6 Fe5 Na1 O12 111.88(16)
O8 Fe5 Na1 O12 -171.74(13)
O9 Fe5 Na1 O12 -71.97(14)
N3 Fe5 Na1 O12 -102.27(16)
O7 Fe5 Na1 O2 -96.3(2)
O11 Fe5 Na1 O2 -176.34(13)
O6 Fe5 Na1 O2 -70.98(15)
O8 Fe5 Na1 O2 5.40(12)
O9 Fe5 Na1 O2 105.17(15)
N3 Fe5 Na1 O2 74.87(16)
O7 Fe5 Na1 O18 -23.5(3)
O11 Fe5 Na1 O18 -103.54(19)
O6 Fe5 Na1 O18 1.8(2)
O8 Fe5 Na1 O18 78.20(19)
O9 Fe5 Na1 O18 178.0(2)
N3 Fe5 Na1 O18 147.7(2)
O7 Fe5 Na1 O9 158.6(2)
O11 Fe5 Na1 O9 78.49(15)
O6 Fe5 Na1 O9 -176.15(18)
O8 Fe5 Na1 O9 -99.77(15)
N3 Fe5 Na1 O9 -30.31(18)
O7 Fe5 Na1 Fe6 -71.2(2)
O11 Fe5 Na1 Fe6 -151.29(10)
O6 Fe5 Na1 Fe6 -45.93(13)
O8 Fe5 Na1 Fe6 30.45(9)
O9 Fe5 Na1 Fe6 130.22(13)
N3 Fe5 Na1 Fe6 99.92(14)
O7 Fe5 Na1 Fe4 113.5(2)
O11 Fe5 Na1 Fe4 33.40(9)
O6 Fe5 Na1 Fe4 138.76(14)
O8 Fe5 Na1 Fe4 -144.86(10)
O9 Fe5 Na1 Fe4 -45.09(12)
N3 Fe5 Na1 Fe4 -75.39(14)
O7 Fe5 Na1 Fe2 -172.0(13)
O11 Fe5 Na1 Fe2 108.0(13)
O6 Fe5 Na1 Fe2 -146.7(13)
O8 Fe5 Na1 Fe2 -70.3(13)
O9 Fe5 Na1 Fe2 29.5(13)
N3 Fe5 Na1 Fe2 -0.8(13)
O7 Fe5 Na1 Fe1 -67.4(2)
O11 Fe5 Na1 Fe1 -147.49(11)
O6 Fe5 Na1 Fe1 -42.13(13)
O8 Fe5 Na1 Fe1 34.25(11)
O9 Fe5 Na1 Fe1 134.03(14)
N3 Fe5 Na1 Fe1 103.72(14)
O7 Fe5 Na1 Fe3 112.9(2)
O11 Fe5 Na1 Fe3 32.81(11)
O6 Fe5 Na1 Fe3 138.17(15)
O8 Fe5 Na1 Fe3 -145.45(11)
O9 Fe5 Na1 Fe3 -45.68(12)
N3 Fe5 Na1 Fe3 -75.99(15)
O5 Fe1 O1 C1 -87.4(4)
O18 Fe1 O1 C1 175.9(4)
O3 Fe1 O1 C1 98.9(4)
O2 Fe1 O1 C1 -38.2(6)
N1 Fe1 O1 C1 21.6(4)
Na1 Fe1 O1 C1 -159.6(3)
O4 Fe6 O2 C10 -32.5(3)
O8 Fe6 O2 C10 63.6(3)
O5 Fe6 O2 C10 -131.9(3)
O6 Fe6 O2 C10 137.8(3)
N2 Fe6 O2 C10 -146.0(3)
Na1 Fe6 O2 C10 137.0(4)
O4 Fe6 O2 Fe1 95.87(16)
O8 Fe6 O2 Fe1 -168.04(14)
O5 Fe6 O2 Fe1 -3.47(13)
O6 Fe6 O2 Fe1 -93.76(14)
N2 Fe6 O2 Fe1 -17.6(3)
Na1 Fe6 O2 Fe1 -94.57(15)
O4 Fe6 O2 Na1 -169.56(13)
O8 Fe6 O2 Na1 -73.47(14)
O5 Fe6 O2 Na1 91.10(14)
O6 Fe6 O2 Na1 0.81(13)
N2 Fe6 O2 Na1 77.0(3)
O1 Fe1 O2 C10 87.6(4)
O5 Fe1 O2 C10 139.4(3)
O18 Fe1 O2 C10 -125.1(3)
O3 Fe1 O2 C10 -51.2(3)
N1 Fe1 O2 C10 26.3(3)
Na1 Fe1 O2 C10 -129.6(3)
O1 Fe1 O2 Fe6 -48.3(4)
O5 Fe1 O2 Fe6 3.56(14)
O18 Fe1 O2 Fe6 98.99(14)
O3 Fe1 O2 Fe6 172.98(14)
N1 Fe1 O2 Fe6 -109.61(16)
Na1 Fe1 O2 Fe6 94.58(15)
O1 Fe1 O2 Na1 -142.9(3)
O5 Fe1 O2 Na1 -91.01(14)
O18 Fe1 O2 Na1 4.42(13)
O3 Fe1 O2 Na1 78.40(13)
N1 Fe1 O2 Na1 155.82(15)
O6 Na1 O2 C10 -137.5(3)
O15 Na1 O2 C10 38.4(3)
O12 Na1 O2 C10 26(2)
O18 Na1 O2 C10 115.4(3)
O9 Na1 O2 C10 -62.2(3)
Fe6 Na1 O2 C10 -136.8(4)
Fe4 Na1 O2 C10 -59.7(4)
Fe2 Na1 O2 C10 75.9(3)
Fe1 Na1 O2 C10 119.2(4)
Fe3 Na1 O2 C10 39.3(4)
Fe5 Na1 O2 C10 -101.2(3)
O6 Na1 O2 Fe6 -0.73(12)
O15 Na1 O2 Fe6 175.11(12)
O12 Na1 O2 Fe6 162(2)
O18 Na1 O2 Fe6 -107.86(13)
O9 Na1 O2 Fe6 74.60(13)
Fe4 Na1 O2 Fe6 77.09(17)
Fe2 Na1 O2 Fe6 -147.36(10)
Fe1 Na1 O2 Fe6 -104.01(14)
Fe3 Na1 O2 Fe6 176.01(10)
Fe5 Na1 O2 Fe6 35.52(10)
O6 Na1 O2 Fe1 103.27(13)
O15 Na1 O2 Fe1 -80.89(13)
O12 Na1 O2 Fe1 -94(2)
O18 Na1 O2 Fe1 -3.86(11)
O9 Na1 O2 Fe1 178.60(11)
Fe6 Na1 O2 Fe1 104.01(14)
Fe4 Na1 O2 Fe1 -178.91(10)
Fe2 Na1 O2 Fe1 -43.36(9)
Fe3 Na1 O2 Fe1 -79.99(16)
Fe5 Na1 O2 Fe1 139.53(9)
O16 Fe2 O3 C12 15.5(4)
O17 Fe2 O3 C12 -147.8(5)
O15 Fe2 O3 C12 -87.9(4)
O18 Fe2 O3 C12 -178.8(4)
N6 Fe2 O3 C12 107.0(4)
Na1 Fe2 O3 C12 -131.9(4)
O16 Fe2 O3 Fe1 -167.96(16)
O17 Fe2 O3 Fe1 28.8(6)
O15 Fe2 O3 Fe1 88.64(16)
O18 Fe2 O3 Fe1 -2.20(14)
N6 Fe2 O3 Fe1 -76.42(18)
Na1 Fe2 O3 Fe1 44.68(13)
O1 Fe1 O3 C12 -78.0(4)
O5 Fe1 O3 C12 123.9(5)
O18 Fe1 O3 C12 179.4(4)
O2 Fe1 O3 C12 86.7(3)
N1 Fe1 O3 C12 7.2(3)
Na1 Fe1 O3 C12 132.4(3)
O1 Fe1 O3 Fe2 104.85(17)
O5 Fe1 O3 Fe2 -53.2(6)
O18 Fe1 O3 Fe2 2.26(14)
O2 Fe1 O3 Fe2 -90.43(16)
N1 Fe1 O3 Fe2 -169.91(19)
Na1 Fe1 O3 Fe2 -44.74(13)
O8 Fe6 O4 C13 100.0(4)
O5 Fe6 O4 C13 -84.8(4)
O2 Fe6 O4 C13 -161.2(4)
O6 Fe6 O4 C13 49.7(7)
N2 Fe6 O4 C13 -7.5(4)
Na1 Fe6 O4 C13 -176.0(3)
O1 Fe1 O5 C22 -20.2(4)
O18 Fe1 O5 C22 85.8(4)
O3 Fe1 O5 C22 138.6(5)
O2 Fe1 O5 C22 177.5(4)
N1 Fe1 O5 C22 -109.0(4)
Na1 Fe1 O5 C22 130.0(4)
O1 Fe1 O5 Fe6 158.67(17)
O18 Fe1 O5 Fe6 -95.28(16)
O3 Fe1 O5 Fe6 -42.5(6)
O2 Fe1 O5 Fe6 -3.63(14)
N1 Fe1 O5 Fe6 69.83(18)
Na1 Fe1 O5 Fe6 -51.09(13)
O4 Fe6 O5 C22 82.9(3)
O8 Fe6 O5 C22 -113.6(5)
O2 Fe6 O5 C22 -177.2(4)
O6 Fe6 O5 C22 -83.7(3)
N2 Fe6 O5 C22 -4.2(3)
Na1 Fe6 O5 C22 -129.1(3)
O4 Fe6 O5 Fe1 -96.17(17)
O8 Fe6 O5 Fe1 67.4(5)
O2 Fe6 O5 Fe1 3.72(14)
O6 Fe6 O5 Fe1 97.24(16)
N2 Fe6 O5 Fe1 176.79(19)
Na1 Fe6 O5 Fe1 51.83(13)
O7 Fe5 O6 C24 29.9(3)
O11 Fe5 O6 C24 -64.5(3)
O8 Fe5 O6 C24 130.5(3)
O9 Fe5 O6 C24 -139.0(3)
N3 Fe5 O6 C24 144.2(3)
Na1 Fe5 O6 C24 -136.1(4)
O7 Fe5 O6 Fe6 -98.83(16)
O11 Fe5 O6 Fe6 166.73(14)
O8 Fe5 O6 Fe6 1.71(13)
O9 Fe5 O6 Fe6 92.25(14)
N3 Fe5 O6 Fe6 15.5(4)
Na1 Fe5 O6 Fe6 95.11(15)
O7 Fe5 O6 Na1 166.06(14)
O11 Fe5 O6 Na1 71.63(14)
O8 Fe5 O6 Na1 -93.40(14)
O9 Fe5 O6 Na1 -2.86(14)
N3 Fe5 O6 Na1 -79.6(3)
O4 Fe6 O6 C24 -82.6(5)
O8 Fe6 O6 C24 -135.7(3)
O5 Fe6 O6 C24 53.1(3)
O2 Fe6 O6 C24 127.5(3)
N2 Fe6 O6 C24 -24.1(3)
Na1 Fe6 O6 C24 128.3(3)
O4 Fe6 O6 Fe5 51.3(5)
O8 Fe6 O6 Fe5 -1.75(13)
O5 Fe6 O6 Fe5 -172.96(14)
O2 Fe6 O6 Fe5 -98.60(15)
N2 Fe6 O6 Fe5 109.82(16)
Na1 Fe6 O6 Fe5 -97.78(15)
O4 Fe6 O6 Na1 149.0(4)
O8 Fe6 O6 Na1 96.04(14)
O5 Fe6 O6 Na1 -75.18(13)
O2 Fe6 O6 Na1 -0.82(13)
N2 Fe6 O6 Na1 -152.39(15)
O15 Na1 O6 C24 -177.5(15)
O12 Na1 O6 C24 62.0(3)
O2 Na1 O6 C24 -119.1(3)
O18 Na1 O6 C24 -43.9(3)
O9 Na1 O6 C24 137.5(3)
Fe6 Na1 O6 C24 -119.8(3)
Fe4 Na1 O6 C24 100.2(3)
Fe2 Na1 O6 C24 -47.9(4)
Fe1 Na1 O6 C24 -80.4(3)
Fe3 Na1 O6 C24 64.4(4)
Fe5 Na1 O6 C24 134.9(4)
O15 Na1 O6 Fe5 47.6(17)
O12 Na1 O6 Fe5 -72.95(15)
O2 Na1 O6 Fe5 105.98(13)
O18 Na1 O6 Fe5 -178.85(12)
O9 Na1 O6 Fe5 2.52(12)
Fe6 Na1 O6 Fe5 105.26(16)
Fe4 Na1 O6 Fe5 -34.78(11)
Fe2 Na1 O6 Fe5 177.18(12)
Fe1 Na1 O6 Fe5 144.62(10)
Fe3 Na1 O6 Fe5 -70.5(2)
O15 Na1 O6 Fe6 -57.7(16)
O12 Na1 O6 Fe6 -178.21(12)
O2 Na1 O6 Fe6 0.72(12)
O18 Na1 O6 Fe6 75.89(14)
O9 Na1 O6 Fe6 -102.74(13)
Fe4 Na1 O6 Fe6 -140.05(10)
Fe2 Na1 O6 Fe6 71.9(2)
Fe1 Na1 O6 Fe6 39.36(10)
Fe3 Na1 O6 Fe6 -175.76(11)
Fe5 Na1 O6 Fe6 -105.26(16)
O11 Fe5 O7 C25 -109.0(4)
O6 Fe5 O7 C25 156.9(4)
O8 Fe5 O7 C25 80.1(4)
O9 Fe5 O7 C25 -57.1(7)
N3 Fe5 O7 C25 2.5(4)
Na1 Fe5 O7 C25 175.1(3)
O4 Fe6 O8 C34 20.0(4)
O5 Fe6 O8 C34 -143.9(5)
O2 Fe6 O8 C34 -83.4(4)
O6 Fe6 O8 C34 -175.1(4)
N2 Fe6 O8 C34 111.1(4)
Na1 Fe6 O8 C34 -128.5(4)
O4 Fe6 O8 Fe5 -163.16(16)
O5 Fe6 O8 Fe5 33.0(5)
O2 Fe6 O8 Fe5 93.46(16)
O6 Fe6 O8 Fe5 1.75(13)
N2 Fe6 O8 Fe5 -72.07(18)
Na1 Fe6 O8 Fe5 48.37(13)
O7 Fe5 O8 C34 -83.9(3)
O11 Fe5 O8 C34 124.4(4)
O6 Fe5 O8 C34 175.5(4)
O9 Fe5 O8 C34 82.6(3)
N3 Fe5 O8 C34 2.1(3)
Na1 Fe5 O8 C34 129.6(3)
O7 Fe5 O8 Fe6 98.78(17)
O11 Fe5 O8 Fe6 -52.9(5)
O6 Fe5 O8 Fe6 -1.80(14)
O9 Fe5 O8 Fe6 -94.69(16)
N3 Fe5 O8 Fe6 -175.18(18)
Na1 Fe5 O8 Fe6 -47.71(12)
O10 Fe4 O9 C36 -34.7(3)
O14 Fe4 O9 C36 64.1(3)
O11 Fe4 O9 C36 -129.9(3)
O12 Fe4 O9 C36 139.4(3)
N4 Fe4 O9 C36 -143.5(3)
Na1 Fe4 O9 C36 140.6(4)
O10 Fe4 O9 Fe5 91.82(15)
O14 Fe4 O9 Fe5 -169.29(13)
O11 Fe4 O9 Fe5 -3.31(13)
O12 Fe4 O9 Fe5 -94.04(14)
N4 Fe4 O9 Fe5 -16.9(4)
Na1 Fe4 O9 Fe5 -92.84(14)
O10 Fe4 O9 Na1 -175.34(12)
O14 Fe4 O9 Na1 -76.45(13)
O11 Fe4 O9 Na1 89.53(13)
O12 Fe4 O9 Na1 -1.20(12)
N4 Fe4 O9 Na1 75.9(3)
O7 Fe5 O9 C36 81.5(5)
O11 Fe5 O9 C36 136.1(3)
O6 Fe5 O9 C36 -131.5(3)
O8 Fe5 O9 C36 -57.2(3)
N3 Fe5 O9 C36 20.6(3)
Na1 Fe5 O9 C36 -134.3(3)
O7 Fe5 O9 Fe4 -51.2(5)
O11 Fe5 O9 Fe4 3.38(13)
O6 Fe5 O9 Fe4 95.78(14)
O8 Fe5 O9 Fe4 170.11(14)
N3 Fe5 O9 Fe4 -112.05(16)
Na1 Fe5 O9 Fe4 93.04(15)
O7 Fe5 O9 Na1 -144.3(4)
O11 Fe5 O9 Na1 -89.65(13)
O6 Fe5 O9 Na1 2.74(13)
O8 Fe5 O9 Na1 77.08(13)
N3 Fe5 O9 Na1 154.92(15)
O6 Na1 O9 C36 118.3(4)
O15 Na1 O9 C36 -58.2(4)
O12 Na1 O9 C36 -134.7(4)
O2 Na1 O9 C36 41.7(4)
O18 Na1 O9 C36 -30(3)
Fe6 Na1 O9 C36 79.2(4)
Fe4 Na1 O9 C36 -135.8(4)
Fe2 Na1 O9 C36 -57.1(4)
Fe1 Na1 O9 C36 43.1(4)
Fe3 Na1 O9 C36 -97.7(4)
Fe5 Na1 O9 C36 120.7(4)
O6 Na1 O9 Fe4 -105.91(13)
O15 Na1 O9 Fe4 77.56(13)
O12 Na1 O9 Fe4 1.08(11)
O2 Na1 O9 Fe4 177.44(12)
O18 Na1 O9 Fe4 106(3)
Fe6 Na1 O9 Fe4 -144.99(10)
Fe2 Na1 O9 Fe4 78.68(16)
Fe1 Na1 O9 Fe4 178.85(10)
Fe3 Na1 O9 Fe4 38.10(10)
Fe5 Na1 O9 Fe4 -103.49(14)
O6 Na1 O9 Fe5 -2.42(11)
O15 Na1 O9 Fe5 -178.95(12)
O12 Na1 O9 Fe5 104.57(13)
O2 Na1 O9 Fe5 -79.07(13)
O18 Na1 O9 Fe5 -151(3)
Fe6 Na1 O9 Fe5 -41.50(10)
Fe4 Na1 O9 Fe5 103.49(14)
Fe2 Na1 O9 Fe5 -177.83(10)
Fe1 Na1 O9 Fe5 -77.66(17)
Fe3 Na1 O9 Fe5 141.59(10)
O14 Fe4 O10 C37 106.4(4)
O11 Fe4 O10 C37 -80.0(4)
O9 Fe4 O10 C37 -155.9(4)
O12 Fe4 O10 C37 44.3(7)
N4 Fe4 O10 C37 -1.7(4)
Na1 Fe4 O10 C37 -162.8(3)
O7 Fe5 O11 C46' 22.0(8)
O6 Fe5 O11 C46' 125.8(8)
O8 Fe5 O11 C46' 174.4(8)
O9 Fe5 O11 C46' -141.8(8)
N3 Fe5 O11 C46' -68.3(8)
Na1 Fe5 O11 C46' 169.2(8)
O7 Fe5 O11 C46 -22.0(7)
O6 Fe5 O11 C46 81.8(7)
O8 Fe5 O11 C46 130.4(7)
O9 Fe5 O11 C46 174.2(7)
N3 Fe5 O11 C46 -112.3(7)
Na1 Fe5 O11 C46 125.2(7)
O7 Fe5 O11 Fe4 160.28(16)
O6 Fe5 O11 Fe4 -95.86(15)
O8 Fe5 O11 Fe4 -47.3(5)
O9 Fe5 O11 Fe4 -3.46(13)
N3 Fe5 O11 Fe4 69.98(18)
Na1 Fe5 O11 Fe4 -52.46(12)
O10 Fe4 O11 C46' 50.1(7)
O14 Fe4 O11 C46' -152.7(7)
O9 Fe4 O11 C46' 149.6(7)
O12 Fe4 O11 C46' -115.7(7)
N4 Fe4 O11 C46' -36.7(7)
Na1 Fe4 O11 C46' -160.8(7)
O10 Fe4 O11 C46 86.0(6)
O14 Fe4 O11 C46 -116.9(7)
O9 Fe4 O11 C46 -174.6(6)
O12 Fe4 O11 C46 -79.9(6)
N4 Fe4 O11 C46 -0.9(6)
Na1 Fe4 O11 C46 -125.0(6)
O10 Fe4 O11 Fe5 -95.93(16)
O14 Fe4 O11 Fe5 61.2(5)
O9 Fe4 O11 Fe5 3.55(14)
O12 Fe4 O11 Fe5 98.19(15)
N4 Fe4 O11 Fe5 177.21(17)
Na1 Fe4 O11 Fe5 53.12(12)
O13 Fe3 O12 C48 31.3(3)
O17 Fe3 O12 C48 -64.3(3)
O14 Fe3 O12 C48 128.3(3)
O15 Fe3 O12 C48 -139.5(3)
N5 Fe3 O12 C48 148.2(3)
Na1 Fe3 O12 C48 -137.5(3)
O13 Fe3 O12 Fe4 -96.33(16)
O17 Fe3 O12 Fe4 168.09(14)
O14 Fe3 O12 Fe4 0.74(13)
O15 Fe3 O12 Fe4 92.90(14)
N5 Fe3 O12 Fe4 20.6(4)
Na1 Fe3 O12 Fe4 94.87(15)
O13 Fe3 O12 Na1 168.81(13)
O17 Fe3 O12 Na1 73.22(14)
O14 Fe3 O12 Na1 -94.12(14)
O15 Fe3 O12 Na1 -1.97(13)
N5 Fe3 O12 Na1 -74.2(3)
O10 Fe4 O12 C48 -67.0(6)
O14 Fe4 O12 C48 -132.3(3)
O11 Fe4 O12 C48 58.0(3)
O9 Fe4 O12 C48 132.8(3)
N4 Fe4 O12 C48 -20.1(3)
Na1 Fe4 O12 C48 131.6(3)
O10 Fe4 O12 Fe3 64.5(5)
O14 Fe4 O12 Fe3 -0.76(14)
O11 Fe4 O12 Fe3 -170.52(14)
O9 Fe4 O12 Fe3 -95.66(14)
N4 Fe4 O12 Fe3 111.43(16)
Na1 Fe4 O12 Fe3 -96.89(15)
O10 Fe4 O12 Na1 161.4(4)
O14 Fe4 O12 Na1 96.13(14)
O11 Fe4 O12 Na1 -73.63(13)
O9 Fe4 O12 Na1 1.24(13)
N4 Fe4 O12 Na1 -151.67(15)
O6 Na1 O12 C48 -48.7(3)
O15 Na1 O12 C48 135.5(3)
O2 Na1 O12 C48 148(2)
O18 Na1 O12 C48 59.3(3)
O9 Na1 O12 C48 -123.2(3)
Fe6 Na1 O12 C48 -50.7(4)
Fe4 Na1 O12 C48 -122.1(4)
Fe2 Na1 O12 C48 98.2(3)
Fe1 Na1 O12 C48 59.0(4)
Fe3 Na1 O12 C48 133.7(4)
Fe5 Na1 O12 C48 -84.8(3)
O6 Na1 O12 Fe3 177.56(12)
O15 Na1 O12 Fe3 1.81(12)
O2 Na1 O12 Fe3 15(2)
O18 Na1 O12 Fe3 -74.36(13)
O9 Na1 O12 Fe3 103.13(13)
Fe6 Na1 O12 Fe3 175.59(11)
Fe4 Na1 O12 Fe3 104.19(14)
Fe2 Na1 O12 Fe3 -35.54(10)
Fe1 Na1 O12 Fe3 -74.66(17)
Fe5 Na1 O12 Fe3 141.54(10)
O6 Na1 O12 Fe4 73.37(14)
O15 Na1 O12 Fe4 -102.38(13)
O2 Na1 O12 Fe4 -90(2)
O18 Na1 O12 Fe4 -178.55(11)
O9 Na1 O12 Fe4 -1.06(11)
Fe6 Na1 O12 Fe4 71.40(19)
Fe2 Na1 O12 Fe4 -139.73(9)
Fe1 Na1 O12 Fe4 -178.85(10)
Fe3 Na1 O12 Fe4 -104.19(14)
Fe5 Na1 O12 Fe4 37.35(10)
O17 Fe3 O13 C49 -78.8(4)
O12 Fe3 O13 C49 -177.2(4)
O14 Fe3 O13 C49 105.6(4)
O15 Fe3 O13 C49 -27.8(7)
N5 Fe3 O13 C49 26.6(4)
Na1 Fe3 O13 C49 -161.8(3)
O10 Fe4 O14 C58 17.4(4)
O11 Fe4 O14 C58 -139.8(5)
O9 Fe4 O14 C58 -84.7(4)
O12 Fe4 O14 C58 -178.3(4)
N4 Fe4 O14 C58 108.2(4)
Na1 Fe4 O14 C58 -131.8(4)
O10 Fe4 O14 Fe3 -163.55(15)
O11 Fe4 O14 Fe3 39.3(6)
O9 Fe4 O14 Fe3 94.34(16)
O12 Fe4 O14 Fe3 0.76(14)
N4 Fe4 O14 Fe3 -72.70(17)
Na1 Fe4 O14 Fe3 47.29(12)
O13 Fe3 O14 C58 -79.5(3)
O17 Fe3 O14 C58 118.3(6)
O12 Fe3 O14 C58 178.5(3)
O15 Fe3 O14 C58 87.2(3)
N5 Fe3 O14 C58 7.5(3)
Na1 Fe3 O14 C58 132.2(3)
O13 Fe3 O14 Fe4 101.19(16)
O17 Fe3 O14 Fe4 -61.0(6)
O12 Fe3 O14 Fe4 -0.78(14)
O15 Fe3 O14 Fe4 -92.07(15)
N5 Fe3 O14 Fe4 -171.76(18)
Na1 Fe3 O14 Fe4 -47.03(12)
O16 Fe2 O15 C60 -30.6(4)
O3 Fe2 O15 C60 65.9(3)
O17 Fe2 O15 C60 -126.6(3)
O18 Fe2 O15 C60 139.7(3)
N6 Fe2 O15 C60 -145.1(3)
Na1 Fe2 O15 C60 139.7(4)
O16 Fe2 O15 Fe3 94.79(15)
O3 Fe2 O15 Fe3 -168.69(13)
O17 Fe2 O15 Fe3 -1.15(12)
O18 Fe2 O15 Fe3 -94.85(14)
N6 Fe2 O15 Fe3 -19.6(3)
Na1 Fe2 O15 Fe3 -94.84(14)
O16 Fe2 O15 Na1 -170.38(14)
O3 Fe2 O15 Na1 -73.86(14)
O17 Fe2 O15 Na1 93.69(14)
O18 Fe2 O15 Na1 -0.01(13)
N6 Fe2 O15 Na1 75.2(3)
O13 Fe3 O15 C60 81.3(5)
O17 Fe3 O15 C60 134.8(3)
O12 Fe3 O15 C60 -128.2(3)
O14 Fe3 O15 C60 -52.9(3)
N5 Fe3 O15 C60 25.8(3)
Na1 Fe3 O15 C60 -130.2(3)
O13 Fe3 O15 Fe2 -52.3(5)
O17 Fe3 O15 Fe2 1.18(13)
O12 Fe3 O15 Fe2 98.19(14)
O14 Fe3 O15 Fe2 173.48(13)
N5 Fe3 O15 Fe2 -107.79(15)
Na1 Fe3 O15 Fe2 96.22(14)
O13 Fe3 O15 Na1 -148.5(4)
O17 Fe3 O15 Na1 -95.04(14)
O12 Fe3 O15 Na1 1.97(13)
O14 Fe3 O15 Na1 77.26(13)
N5 Fe3 O15 Na1 155.99(15)
O6 Na1 O15 C60 -4.4(18)
O12 Na1 O15 C60 117.1(3)
O2 Na1 O15 C60 -62.1(3)
O18 Na1 O15 C60 -138.8(3)
O9 Na1 O15 C60 40.0(3)
Fe6 Na1 O15 C60 -57.6(4)
Fe4 Na1 O15 C60 78.0(3)
Fe2 Na1 O15 C60 -138.8(4)
Fe1 Na1 O15 C60 -101.4(3)
Fe3 Na1 O15 C60 118.8(3)
Fe5 Na1 O15 C60 39.0(4)
O6 Na1 O15 Fe2 134.3(16)
O12 Na1 O15 Fe2 -104.17(13)
O2 Na1 O15 Fe2 76.64(14)
O18 Na1 O15 Fe2 0.01(12)
O9 Na1 O15 Fe2 178.79(12)
Fe6 Na1 O15 Fe2 81.17(17)
Fe4 Na1 O15 Fe2 -143.22(10)
Fe1 Na1 O15 Fe2 37.32(11)
Fe3 Na1 O15 Fe2 -102.44(15)
Fe5 Na1 O15 Fe2 177.77(10)
O6 Na1 O15 Fe3 -123.2(16)
O12 Na1 O15 Fe3 -1.73(11)
O2 Na1 O15 Fe3 179.08(12)
O18 Na1 O15 Fe3 102.46(13)
O9 Na1 O15 Fe3 -78.77(13)
Fe6 Na1 O15 Fe3 -176.39(9)
Fe4 Na1 O15 Fe3 -40.78(10)
Fe2 Na1 O15 Fe3 102.44(15)
Fe1 Na1 O15 Fe3 139.76(10)
Fe5 Na1 O15 Fe3 -79.78(17)
O3 Fe2 O16 C61 121.0(4)
O17 Fe2 O16 C61 -63.0(4)
O15 Fe2 O16 C61 -139.9(4)
O18 Fe2 O16 C61 72.3(6)
N6 Fe2 O16 C61 14.2(4)
Na1 Fe2 O16 C61 -152.8(3)
O13 Fe3 O17 C70 13.5(4)
O12 Fe3 O17 C70 118.2(4)
O14 Fe3 O17 C70 175.9(5)
O15 Fe3 O17 C70 -151.8(4)
N5 Fe3 O17 C70 -76.5(4)
Na1 Fe3 O17 C70 162.0(4)
O13 Fe3 O17 Fe2 164.08(16)
O12 Fe3 O17 Fe2 -91.26(16)
O14 Fe3 O17 Fe2 -33.5(6)
O15 Fe3 O17 Fe2 -1.22(13)
N5 Fe3 O17 Fe2 74.09(18)
Na1 Fe3 O17 Fe2 -47.43(13)
O16 Fe2 O17 C70 56.3(3)
O3 Fe2 O17 C70 -140.6(5)
O15 Fe2 O17 C70 157.1(3)
O18 Fe2 O17 C70 -110.9(3)
N6 Fe2 O17 C70 -31.9(3)
Na1 Fe2 O17 C70 -156.6(3)
O16 Fe2 O17 Fe3 -99.56(17)
O3 Fe2 O17 Fe3 63.6(6)
O15 Fe2 O17 Fe3 1.26(14)
O18 Fe2 O17 Fe3 93.24(16)
N6 Fe2 O17 Fe3 172.28(18)
Na1 Fe2 O17 Fe3 47.60(13)
O1 Fe1 O18 C72 21.7(3)
O5 Fe1 O18 C72 -71.3(3)
O3 Fe1 O18 C72 122.7(3)
O2 Fe1 O18 C72 -145.7(3)
N1 Fe1 O18 C72 138.6(3)
Na1 Fe1 O18 C72 -141.3(3)
O1 Fe1 O18 Fe2 -103.07(15)
O5 Fe1 O18 Fe2 163.89(14)
O3 Fe1 O18 Fe2 -2.10(13)
O2 Fe1 O18 Fe2 89.47(14)
N1 Fe1 O18 Fe2 13.8(3)
Na1 Fe1 O18 Fe2 93.85(14)
O1 Fe1 O18 Na1 163.07(13)
O5 Fe1 O18 Na1 70.03(13)
O3 Fe1 O18 Na1 -95.95(14)
O2 Fe1 O18 Na1 -4.39(12)
N1 Fe1 O18 Na1 -80.1(3)
O16 Fe2 O18 C72 -75.2(5)
O3 Fe2 O18 C72 -126.6(3)
O17 Fe2 O18 C72 60.6(3)
O15 Fe2 O18 C72 136.1(3)
N6 Fe2 O18 C72 -15.8(3)
Na1 Fe2 O18 C72 136.1(3)
O16 Fe2 O18 Fe1 53.5(5)
O3 Fe2 O18 Fe1 2.16(14)
O17 Fe2 O18 Fe1 -170.69(14)
O15 Fe2 O18 Fe1 -95.14(14)
N6 Fe2 O18 Fe1 112.96(16)
Na1 Fe2 O18 Fe1 -95.15(15)
O16 Fe2 O18 Na1 148.7(4)
O3 Fe2 O18 Na1 97.31(14)
O17 Fe2 O18 Na1 -75.54(13)
O15 Fe2 O18 Na1 0.01(13)
N6 Fe2 O18 Na1 -151.89(15)
O6 Na1 O18 C72 61.5(4)
O15 Na1 O18 C72 -122.0(4)
O12 Na1 O18 C72 -46.3(4)
O2 Na1 O18 C72 137.4(4)
O9 Na1 O18 C72 -150(3)
Fe6 Na1 O18 C72 100.4(4)
Fe4 Na1 O18 C72 -47.8(4)
Fe2 Na1 O18 C72 -122.0(4)
Fe1 Na1 O18 C72 133.4(4)
Fe3 Na1 O18 C72 -82.8(4)
Fe5 Na1 O18 C72 60.4(4)
O6 Na1 O18 Fe1 -71.91(14)
O15 Na1 O18 Fe1 104.52(13)
O12 Na1 O18 Fe1 -179.69(12)
O2 Na1 O18 Fe1 3.95(11)
O9 Na1 O18 Fe1 76(3)
Fe6 Na1 O18 Fe1 -33.07(10)
Fe4 Na1 O18 Fe1 178.80(10)
Fe2 Na1 O18 Fe1 104.53(14)
Fe3 Na1 O18 Fe1 143.76(10)
Fe5 Na1 O18 Fe1 -73.06(19)
O6 Na1 O18 Fe2 -176.44(12)
O15 Na1 O18 Fe2 -0.01(12)
O12 Na1 O18 Fe2 75.77(13)
O2 Na1 O18 Fe2 -100.58(12)
O9 Na1 O18 Fe2 -28(3)
Fe6 Na1 O18 Fe2 -137.60(10)
Fe4 Na1 O18 Fe2 74.27(18)
Fe1 Na1 O18 Fe2 -104.53(14)
Fe3 Na1 O18 Fe2 39.23(10)
Fe5 Na1 O18 Fe2 -177.59(11)
O1 Fe1 N1 C11 76.2(3)
O5 Fe1 N1 C11 167.0(3)
O18 Fe1 N1 C11 -44.6(5)
O3 Fe1 N1 C11 -29.0(3)
O2 Fe1 N1 C11 -123.6(3)
Na1 Fe1 N1 C11 -103.0(3)
O1 Fe1 N1 C9 -162.2(3)
O5 Fe1 N1 C9 -71.4(3)
O18 Fe1 N1 C9 77.0(4)
O3 Fe1 N1 C9 92.6(3)
O2 Fe1 N1 C9 -2.0(3)
Na1 Fe1 N1 C9 18.6(4)
O1 Fe1 N1 C8 -42.6(3)
O5 Fe1 N1 C8 48.2(3)
O18 Fe1 N1 C8 -163.4(3)
O3 Fe1 N1 C8 -147.8(3)
O2 Fe1 N1 C8 117.6(3)
Na1 Fe1 N1 C8 138.2(3)
O4 Fe6 N2 C21 -76.0(3)
O8 Fe6 N2 C21 -170.3(3)
O5 Fe6 N2 C21 26.6(3)
O2 Fe6 N2 C21 40.5(5)
O6 Fe6 N2 C21 120.1(3)
Na1 Fe6 N2 C21 97.0(3)
O4 Fe6 N2 C23 162.2(3)
O8 Fe6 N2 C23 67.8(3)
O5 Fe6 N2 C23 -95.3(3)
O2 Fe6 N2 C23 -81.3(4)
O6 Fe6 N2 C23 -1.7(3)
Na1 Fe6 N2 C23 -24.8(3)
O4 Fe6 N2 C20 43.8(3)
O8 Fe6 N2 C20 -50.6(3)
O5 Fe6 N2 C20 146.3(3)
O2 Fe6 N2 C20 160.2(3)
O6 Fe6 N2 C20 -120.1(3)
Na1 Fe6 N2 C20 -143.3(2)
O7 Fe5 N3 C35 -156.9(3)
O11 Fe5 N3 C35 -63.5(3)
O6 Fe5 N3 C35 85.5(4)
O8 Fe5 N3 C35 99.0(3)
O9 Fe5 N3 C35 5.7(3)
Na1 Fe5 N3 C35 27.9(3)
O7 Fe5 N3 C33 80.9(3)
O11 Fe5 N3 C33 174.3(3)
O6 Fe5 N3 C33 -36.7(5)
O8 Fe5 N3 C33 -23.2(3)
O9 Fe5 N3 C33 -116.5(3)
Na1 Fe5 N3 C33 -94.2(3)
O7 Fe5 N3 C32 -38.9(3)
O11 Fe5 N3 C32 54.5(3)
O6 Fe5 N3 C32 -156.5(3)
O8 Fe5 N3 C32 -143.0(3)
O9 Fe5 N3 C32 123.7(3)
Na1 Fe5 N3 C32 146.0(3)
O10 Fe4 N4 C47 159.5(3)
O14 Fe4 N4 C47 62.1(3)
O11 Fe4 N4 C47 -102.2(3)
O9 Fe4 N4 C47 -88.8(4)
O12 Fe4 N4 C47 -8.0(3)
Na1 Fe4 N4 C47 -31.5(3)
O10 Fe4 N4 C45 -78.8(3)
O14 Fe4 N4 C45 -176.2(3)
O11 Fe4 N4 C45 19.5(3)
O9 Fe4 N4 C45 32.8(5)
O12 Fe4 N4 C45 113.7(3)
Na1 Fe4 N4 C45 90.1(3)
O10 Fe4 N4 C44 42.0(3)
O14 Fe4 N4 C44 -55.4(3)
O11 Fe4 N4 C44 140.3(3)
O9 Fe4 N4 C44 153.7(3)
O12 Fe4 N4 C44 -125.5(3)
Na1 Fe4 N4 C44 -149.0(2)
O13 Fe3 N5 C59 -166.7(3)
O17 Fe3 N5 C59 -73.2(3)
O12 Fe3 N5 C59 73.2(4)
O14 Fe3 N5 C59 92.7(3)
O15 Fe3 N5 C59 -1.8(3)
Na1 Fe3 N5 C59 18.4(3)
O13 Fe3 N5 C57 72.1(3)
O17 Fe3 N5 C57 165.6(3)
O12 Fe3 N5 C57 -48.0(5)
O14 Fe3 N5 C57 -28.5(3)
O15 Fe3 N5 C57 -122.9(3)
Na1 Fe3 N5 C57 -102.7(3)
O13 Fe3 N5 C56 -46.8(3)
O17 Fe3 N5 C56 46.7(3)
O12 Fe3 N5 C56 -166.9(3)
O14 Fe3 N5 C56 -147.4(3)
O15 Fe3 N5 C56 118.2(3)
Na1 Fe3 N5 C56 138.4(3)
O16 Fe2 N6 C68 32.6(3)
O3 Fe2 N6 C68 -62.2(3)
O17 Fe2 N6 C68 131.6(3)
O15 Fe2 N6 C68 150.0(3)
O18 Fe2 N6 C68 -131.7(3)
Na1 Fe2 N6 C68 -155.5(2)
O16 Fe2 N6 C71 150.0(3)
O3 Fe2 N6 C71 55.2(3)
O17 Fe2 N6 C71 -111.0(3)
O15 Fe2 N6 C71 -92.7(4)
O18 Fe2 N6 C71 -14.3(3)
Na1 Fe2 N6 C71 -38.1(3)
O16 Fe2 N6 C69 -90.3(3)
O3 Fe2 N6 C69 174.9(3)
O17 Fe2 N6 C69 8.7(3)
O15 Fe2 N6 C69 27.0(5)
O18 Fe2 N6 C69 105.4(3)
Na1 Fe2 N6 C69 81.6(3)
Fe1 O1 C1 C2 171.3(3)
Fe1 O1 C1 C6 -9.1(7)
O1 C1 C2 C3 173.7(4)
C6 C1 C2 C3 -6.0(7)
C1 C2 C3 C4 0.1(8)
C2 C3 C4 C5 3.7(8)
C2 C3 C4 C7 -175.0(5)
C3 C4 C5 C6 -1.7(8)
C7 C4 C5 C6 177.0(5)
C4 C5 C6 C1 -4.1(8)
C4 C5 C6 C8 170.8(5)
O1 C1 C6 C5 -171.9(4)
C2 C1 C6 C5 7.8(7)
O1 C1 C6 C8 13.5(8)
C2 C1 C6 C8 -166.8(5)
C5 C6 C8 N1 141.4(5)
C1 C6 C8 N1 -44.0(7)
C11 N1 C8 C6 -56.5(6)
C9 N1 C8 C6 178.3(4)
Fe1 N1 C8 C6 58.7(5)
C11 N1 C9 C10 95.0(5)
C8 N1 C9 C10 -141.7(4)
Fe1 N1 C9 C10 -21.0(5)
Fe6 O2 C10 C9 79.9(4)
Fe1 O2 C10 C9 -45.2(5)
Na1 O2 C10 C9 -155.9(3)
N1 C9 C10 O2 43.6(6)
C9 N1 C11 C12 -71.3(5)
C8 N1 C11 C12 166.2(4)
Fe1 N1 C11 C12 47.2(5)
Fe2 O3 C12 C11 -167.2(3)
Fe1 O3 C12 C11 16.5(5)
N1 C11 C12 O3 -43.0(6)
Fe6 O4 C13 C14 164.5(3)
Fe6 O4 C13 C18 -14.1(7)
O4 C13 C14 C15 -179.5(4)
C18 C13 C14 C15 -0.9(7)
C13 C14 C15 C16 0.3(8)
C14 C15 C16 C17 0.6(8)
C14 C15 C16 C19 178.3(5)
C15 C16 C17 C18 -0.9(8)
C19 C16 C17 C18 -178.6(5)
C16 C17 C18 C13 0.3(8)
C16 C17 C18 C20 -179.7(5)
O4 C13 C18 C17 179.2(4)
C14 C13 C18 C17 0.6(7)
O4 C13 C18 C20 -0.8(7)
C14 C13 C18 C20 -179.4(4)
C21 N2 C20 C18 49.9(5)
C23 N2 C20 C18 175.7(4)
Fe6 N2 C20 C18 -66.5(4)
C17 C18 C20 N2 -132.9(5)
C13 C18 C20 N2 47.1(6)
C23 N2 C21 C22 74.5(5)
C20 N2 C21 C22 -161.5(4)
Fe6 N2 C21 C22 -44.8(4)
Fe1 O5 C22 C21 159.9(3)
Fe6 O5 C22 C21 -18.9(5)
N2 C21 C22 O5 41.8(5)
C21 N2 C23 C24 -92.4(5)
C20 N2 C23 C24 142.5(4)
Fe6 N2 C23 C24 25.7(5)
Fe5 O6 C24 C23 -80.7(4)
Fe6 O6 C24 C23 44.5(4)
Na1 O6 C24 C23 154.8(3)
N2 C23 C24 O6 -46.0(5)
Fe5 O7 C25 C26 -163.6(4)
Fe5 O7 C25 C30 15.1(7)
O7 C25 C26 C27 178.5(4)
C30 C25 C26 C27 -0.2(7)
C25 C26 C27 C28 -1.5(8)
C26 C27 C28 C29 1.8(8)
C26 C27 C28 C31 -179.4(5)
C27 C28 C29 C30 -0.6(8)
C31 C28 C29 C30 -179.3(5)
C28 C29 C30 C25 -1.0(8)
C28 C29 C30 C32 176.6(5)
O7 C25 C30 C29 -177.3(4)
C26 C25 C30 C29 1.4(7)
O7 C25 C30 C32 5.2(7)
C26 C25 C30 C32 -176.2(5)
C35 N3 C32 C30 -178.3(4)
C33 N3 C32 C30 -53.4(5)
Fe5 N3 C32 C30 64.6(5)
C29 C30 C32 N3 132.7(5)
C25 C30 C32 N3 -49.7(6)
C35 N3 C33 C34 -78.2(5)
C32 N3 C33 C34 159.4(4)
Fe5 N3 C33 C34 40.3(4)
Fe6 O8 C34 C33 -164.4(3)
Fe5 O8 C34 C33 19.1(5)
N3 C33 C34 O8 -39.0(5)
C33 N3 C35 C36 88.8(5)
C32 N3 C35 C36 -147.9(4)
Fe5 N3 C35 C36 -29.6(5)
Fe4 O9 C36 C35 80.4(4)
Fe5 O9 C36 C35 -42.3(4)
Na1 O9 C36 C35 -154.7(3)
N3 C35 C36 O9 48.3(5)
Fe4 O10 C37 C42 -22.4(7)
Fe4 O10 C37 C38 156.5(3)
O10 C37 C38 C39 174.8(4)
C42 C37 C38 C39 -6.3(7)
C37 C38 C39 C40 0.3(7)
C38 C39 C40 C41 5.0(8)
C38 C39 C40 C43 -176.0(5)
C39 C40 C41 C42 -4.4(8)
C43 C40 C41 C42 176.6(5)
C40 C41 C42 C37 -1.5(8)
C40 C41 C42 C44 -179.9(5)
O10 C37 C42 C41 -174.3(4)
C38 C37 C42 C41 6.9(7)
O10 C37 C42 C44 4.1(7)
C38 C37 C42 C44 -174.8(4)
C47 N4 C44 C42 176.0(4)
C45 N4 C44 C42 51.5(5)
Fe4 N4 C44 C42 -66.5(4)
C41 C42 C44 N4 -136.2(5)
C37 C42 C44 N4 45.4(6)
C47 N4 C45 C46 83.6(7)
C44 N4 C45 C46 -154.0(6)
Fe4 N4 C45 C46 -35.8(7)
C47 N4 C45 C46' 118.4(8)
C44 N4 C45 C46' -119.1(8)
Fe4 N4 C45 C46' -0.9(8)
C46' O11 C46 C45 67.2(12)
Fe5 O11 C46 C45 163.6(4)
Fe4 O11 C46 C45 -18.9(10)
C46' C45 C46 O11 -63.9(11)
N4 C45 C46 O11 36.3(10)
C46 O11 C46' C45 -63.2(12)
Fe5 O11 C46' C45 -176.7(4)
Fe4 O11 C46' C45 46.4(11)
C46 C45 C46' O11 65.8(12)
N4 C45 C46' O11 -28.1(12)
C45 N4 C47 C48 -86.1(5)
C44 N4 C47 C48 149.6(4)
Fe4 N4 C47 C48 32.5(4)
Fe3 O12 C48 C47 -79.8(4)
Fe4 O12 C48 C47 43.2(4)
Na1 O12 C48 C47 156.1(3)
N4 C47 C48 O12 -49.8(5)
Fe3 O13 C49 C50 172.2(3)
Fe3 O13 C49 C54 -10.3(7)
O13 C49 C50 C51 178.4(5)
C54 C49 C50 C51 0.9(7)
C49 C50 C51 C52 -1.7(8)
C50 C51 C52 C53 1.5(8)
C50 C51 C52 C55 -180.0(5)
C51 C52 C53 C54 -0.5(8)
C55 C52 C53 C54 -179.0(5)
C52 C53 C54 C49 -0.4(8)
C52 C53 C54 C56 173.9(5)
O13 C49 C54 C53 -177.3(4)
C50 C49 C54 C53 0.2(7)
O13 C49 C54 C56 8.8(7)
C50 C49 C54 C56 -173.7(4)
C59 N5 C56 C54 178.7(4)
C57 N5 C56 C54 -56.0(5)
Fe3 N5 C56 C54 58.8(4)
C53 C54 C56 N5 146.9(4)
C49 C54 C56 N5 -39.2(7)
C59 N5 C57 C58 -73.1(5)
C56 N5 C57 C58 163.6(4)
Fe3 N5 C57 C58 45.6(4)
Fe4 O14 C58 C57 -165.3(3)
Fe3 O14 C58 C57 15.7(5)
N5 C57 C58 O14 -41.6(5)
C57 N5 C59 C60 94.7(5)
C56 N5 C59 C60 -141.2(4)
Fe3 N5 C59 C60 -21.1(5)
Fe2 O15 C60 C59 77.1(4)
Fe3 O15 C60 C59 -44.4(4)
Na1 O15 C60 C59 -155.0(3)
N5 C59 C60 O15 43.5(5)
Fe2 O16 C61 C62 147.1(4)
Fe2 O16 C61 C66 -33.3(6)
O16 C61 C62 C63 178.2(4)
C66 C61 C62 C63 -1.5(7)
C61 C62 C63 C64 0.2(8)
C62 C63 C64 C65 1.2(8)
C62 C63 C64 C67 -177.6(6)
C63 C64 C65 C66 -1.6(8)
C67 C64 C65 C66 177.3(6)
O16 C61 C66 C65 -178.5(4)
C62 C61 C66 C65 1.2(7)
O16 C61 C66 C68 -0.7(7)
C62 C61 C66 C68 179.0(4)
C64 C65 C66 C61 0.4(8)
C64 C65 C66 C68 -177.5(5)
C71 N6 C68 C66 179.1(4)
C69 N6 C68 C66 55.2(5)
Fe2 N6 C68 C66 -66.2(5)
C61 C66 C68 N6 55.6(6)
C65 C66 C68 N6 -126.6(5)
C68 N6 C69 C70 -106.9(5)
C71 N6 C69 C70 129.7(4)
Fe2 N6 C69 C70 13.0(5)
Fe3 O17 C70 C69 -163.3(3)
Fe2 O17 C70 C69 47.9(4)
N6 C69 C70 O17 -37.3(5)
C68 N6 C71 C72 156.2(4)
C69 N6 C71 C72 -78.9(5)
Fe2 N6 C71 C72 40.5(4)
Fe1 O18 C72 C71 -78.3(4)
Fe2 O18 C72 C71 42.7(4)
Na1 O18 C72 C71 156.9(3)
N6 C71 C72 O18 -56.3(5)
